data_7203247
loop_
_publ_author_name
'Yu Gao'
'Franz Ren\'e Kogler'
'Herwig Peterlik'
'Ulrich Schubert'

_publ_section_title
;
 Ring-opening metathesis polymerizations with norbornene
 carboxylate-substituted metal oxo clusters
;
_journal_issue 32
_journal_name_full 'Journal of Materials Chemistry'
_journal_page_first 3268
_journal_paper_doi 10.1039/b518277h
_journal_volume 16
_journal_year 2006
_chemical_formula_sum 'C124 H152 O39 Zr6'
_chemical_formula_weight 2813.78
_chemical_name_systematic
;
?
;
_space_group_IT_number 2
_symmetry_cell_setting triclinic
_symmetry_space_group_name_Hall '-P 1'
_symmetry_space_group_name_H-M 'P -1'
_atom_sites_solution_hydrogens geom
_atom_sites_solution_primary direct
_atom_sites_solution_secondary difmap
_audit_creation_method SHELXL-97
_cell_angle_alpha 99.360(6)
_cell_angle_beta 95.793(5)
_cell_angle_gamma 113.343(5)
_cell_formula_units_Z 2
_cell_length_a 15.621(4)
_cell_length_b 15.641(4)
_cell_length_c 30.800(8)
_cell_measurement_reflns_used 3607
_cell_measurement_temperature 173(2)
_cell_measurement_theta_max 42.655
_cell_measurement_theta_min 4.400
_cell_volume 6703(3)
_computing_cell_refinement 'Bruker-AXS SAINT Software'
_computing_data_collection 'Bruker-AXS SMART Software'
_computing_data_reduction 'Bruker-AXS SAINT Software'
_computing_molecular_graphics 'Bruker-AXS SHELXTL Software'
_computing_publication_material 'Bruker-AXS SHELXTL Software'
_computing_structure_refinement 'SHELXL-97 (Sheldrick, 1997)'
_computing_structure_solution 'SHELXS-97 (Sheldrick, 1990)'
_diffrn_ambient_temperature 173(2)
_diffrn_measured_fraction_theta_full 0.988
_diffrn_measured_fraction_theta_max 0.988
_diffrn_measurement_device_type 'Bruker-AXS APEX CCD Detector'
_diffrn_measurement_method omega-scans
_diffrn_radiation_monochromator graphite
_diffrn_radiation_source 'fine-focus sealed tube'
_diffrn_radiation_type MoK\a
_diffrn_radiation_wavelength 0.71073
_diffrn_reflns_av_R_equivalents 0.0930
_diffrn_reflns_av_sigmaI/netI 0.1934
_diffrn_reflns_limit_h_max 18
_diffrn_reflns_limit_h_min -18
_diffrn_reflns_limit_k_max 18
_diffrn_reflns_limit_k_min -18
_diffrn_reflns_limit_l_max 31
_diffrn_reflns_limit_l_min -36
_diffrn_reflns_number 36325
_diffrn_reflns_theta_full 25.00
_diffrn_reflns_theta_max 25.00
_diffrn_reflns_theta_min 2.20
_diffrn_standards_interval_time 20
_exptl_absorpt_coefficient_mu 0.525
_exptl_absorpt_correction_T_max 0.9793
_exptl_absorpt_correction_T_min 0.7755
_exptl_absorpt_correction_type empirical
_exptl_absorpt_process_details SADABS
_exptl_crystal_colour colourless
_exptl_crystal_density_diffrn 1.392
_exptl_crystal_density_method 'not measured'
_exptl_crystal_description prism
_exptl_crystal_F_000 2886
_exptl_crystal_size_max 0.51
_exptl_crystal_size_mid 0.17
_exptl_crystal_size_min 0.04
_refine_diff_density_max 1.249
_refine_diff_density_min -1.029
_refine_diff_density_rms 0.137
_refine_ls_extinction_method none
_refine_ls_goodness_of_fit_ref 0.927
_refine_ls_hydrogen_treatment constr
_refine_ls_matrix_type full
_refine_ls_number_parameters 1526
_refine_ls_number_reflns 23359
_refine_ls_number_restraints 436
_refine_ls_restrained_S_all 0.930
_refine_ls_R_factor_all 0.1930
_refine_ls_R_factor_gt 0.0975
_refine_ls_shift/su_max 0.000
_refine_ls_shift/su_mean 0.000
_refine_ls_structure_factor_coef Fsqd
_refine_ls_weighting_details 'calc w=1/[\s^2^(Fo^2^)+(0.1178P)^2^+0.0000P] where P=(Fo^2^+2Fc^2^)/3'
_refine_ls_weighting_scheme calc
_refine_ls_wR_factor_gt 0.2308
_refine_ls_wR_factor_ref 0.2728
_reflns_number_gt 10532
_reflns_number_total 23359
_reflns_threshold_expression >2sigma(I)
_cod_data_source_file b518277h.txt
_cod_data_source_block Compound_3
_cod_original_sg_symbol_H-M P-1
_cod_database_code 7203247

loop_
_symmetry_equiv_pos_as_xyz
'x, y, z'
'-x, -y, -z'

loop_
_atom_site_label
_atom_site_type_symbol
_atom_site_fract_x
_atom_site_fract_y
_atom_site_fract_z
_atom_site_U_iso_or_equiv
_atom_site_adp_type
_atom_site_occupancy
_atom_site_symmetry_multiplicity
_atom_site_calc_flag
_atom_site_refinement_flags
_atom_site_disorder_assembly
_atom_site_disorder_group
Zr1 Zr 0.49136(7) 0.53876(7) 0.24410(3) 0.0381(3) Uani 1 1 d . . .
Zr2 Zr 0.28558(7) 0.46764(7) 0.29246(3) 0.0381(3) Uani 1 1 d . . .
Zr3 Zr 0.31503(7) 0.30511(7) 0.20920(3) 0.0430(3) Uani 1 1 d . . .
Zr4 Zr 0.35005(7) 0.46411(7) 0.13817(3) 0.0443(3) Uani 1 1 d . . .
Zr5 Zr 0.32439(7) 0.63011(7) 0.22285(3) 0.0396(3) Uani 1 1 d . . .
Zr6 Zr 0.14500(7) 0.39275(7) 0.18727(3) 0.0427(3) Uani 1 1 d . . .
O1 O 0.3802(5) 0.4262(4) 0.2613(2) 0.0452(17) Uani 1 1 d . . .
O2 O 0.2058(5) 0.3331(5) 0.2431(2) 0.0481(18) Uani 1 1 d . . .
O3 O 0.4055(5) 0.5957(4) 0.2821(2) 0.0416(16) Uani 1 1 d . . .
O4 O 0.2367(4) 0.5193(4) 0.16014(19) 0.0382(16) Uani 1 1 d . . .
O5 O 0.4026(4) 0.5599(4) 0.1978(2) 0.0369(15) Uani 1 1 d . . .
O6 O 0.4379(4) 0.4119(4) 0.1894(2) 0.0431(17) Uani 1 1 d . . .
O7 O 0.2586(5) 0.3698(4) 0.1698(2) 0.0410(16) Uani 1 1 d . . .
O8 O 0.2324(4) 0.5050(4) 0.2385(2) 0.0398(16) Uani 1 1 d . . .
O9 O 0.5987(5) 0.4802(5) 0.2645(3) 0.057(2) Uani 1 1 d . . .
O10 O 0.5728(5) 0.5749(5) 0.3154(2) 0.0537(19) Uani 1 1 d . . .
O11 O 0.2718(6) 0.3616(6) 0.3374(3) 0.063(2) Uani 1 1 d . . .
O12 O 0.3856(6) 0.5048(5) 0.3588(2) 0.056(2) Uani 1 1 d . . .
O13 O 0.4307(5) 0.2572(6) 0.2312(3) 0.067(2) Uani 1 1 d . . .
O14 O 0.3046(6) 0.2129(5) 0.2602(3) 0.061(2) Uani 1 1 d . . .
O15 O 0.1351(5) 0.4150(6) 0.3022(2) 0.061(2) Uani 1 1 d . . .
O16 O 0.0452(5) 0.3651(6) 0.2342(3) 0.061(2) Uani 1 1 d . . .
O17 O 0.2950(5) 0.6922(5) 0.2861(2) 0.0489(18) Uani 1 1 d . . .
O18 O 0.2722(5) 0.5922(5) 0.3318(2) 0.0511(19) Uani 1 1 d . . .
O19 O 0.5706(5) 0.6945(5) 0.2581(2) 0.0526(19) Uani 1 1 d . . .
O20 O 0.4602(6) 0.7519(4) 0.2476(2) 0.0506(19) Uani 1 1 d . . .
O21 O 0.3699(5) 0.5856(6) 0.1083(2) 0.057(2) Uani 1 1 d . . .
O22 O 0.3706(6) 0.6985(5) 0.1640(2) 0.059(2) Uani 1 1 d . . .
O23 O 0.2264(6) 0.6866(5) 0.2049(2) 0.059(2) Uani 1 1 d . . .
O24 O 0.1339(6) 0.6256(6) 0.1378(3) 0.071(2) Uani 1 1 d . . .
O25 O 0.0552(5) 0.4746(5) 0.1744(2) 0.056(2) Uani 1 1 d . . .
O26 O 0.0974(5) 0.3549(5) 0.1132(2) 0.0548(19) Uani 1 1 d . . .
O27 O 0.2296(6) 0.4047(5) 0.0832(2) 0.058(2) Uani 1 1 d . . .
O28 O 0.4968(6) 0.5184(5) 0.1279(2) 0.060(2) Uani 1 1 d . . .
O29 O 0.5901(5) 0.5707(5) 0.1946(2) 0.058(2) Uani 1 1 d . . .
O30 O 0.3561(5) 0.3367(6) 0.1007(2) 0.064(2) Uani 1 1 d . . .
O31 O 0.3313(5) 0.2325(5) 0.1452(3) 0.058(2) Uani 1 1 d . . .
O32 O 0.0698(5) 0.2371(5) 0.1682(3) 0.062(2) Uani 1 1 d . . .
O33 O 0.1794(6) 0.1792(5) 0.1811(3) 0.061(2) Uani 1 1 d . . .
O34 O 0.6704(8) 0.3740(10) 0.2209(4) 0.124(4) Uani 1 1 d . . .
H34 H 0.6502 0.4131 0.2324 0.186 Uiso 1 1 calc R . .
O35 O 0.5640(6) 0.3451(6) 0.1595(3) 0.063(2) Uani 1 1 d . . .
O36 O 0.5108(8) 0.6673(6) 0.4091(3) 0.098(3) Uani 1 1 d . . .
H36 H 0.4831 0.6180 0.3885 0.147 Uiso 1 1 calc R . .
O37 O 0.5006(6) 0.7436(5) 0.3552(3) 0.065(2) Uani 1 1 d . . .
O38 O 0.0786(6) 0.1801(5) 0.2703(3) 0.067(2) Uani 1 1 d . . .
O39 O 0.1624(8) 0.1063(7) 0.2948(4) 0.108(4) Uani 1 1 d . . .
H39 H 0.2081 0.1534 0.2905 0.161 Uiso 1 1 calc R . .
C1A C 0.6194(8) 0.5292(8) 0.3040(4) 0.052(3) Uani 1 1 d U . .
C2A C 0.7001(8) 0.5335(8) 0.3364(4) 0.061(3) Uani 1 1 d DU . .
H2A H 0.7131 0.4762 0.3269 0.073 Uiso 1 1 calc . . .
C3A C 0.7881(10) 0.6243(12) 0.3377(6) 0.122(6) Uani 1 1 d DU . .
H3A H 0.7988 0.6519 0.3106 0.147 Uiso 1 1 calc . . .
C4A C 0.8668(12) 0.6251(18) 0.3679(7) 0.184(9) Uani 1 1 d DU . .
H4A H 0.9256 0.6381 0.3581 0.220 Uiso 1 1 calc R . .
C5A C 0.8593(15) 0.6087(16) 0.4076(6) 0.153(8) Uani 1 1 d DU . .
H5A H 0.8996 0.5941 0.4274 0.183 Uiso 1 1 calc R . .
C6A C 0.7723(14) 0.6189(19) 0.4137(6) 0.225(12) Uani 1 1 d DU . .
H6A H 0.7662 0.6408 0.4452 0.269 Uiso 1 1 calc . . .
C7A C 0.6884(11) 0.5442(12) 0.3849(4) 0.107(5) Uani 1 1 d DU . .
H7A1 H 0.6333 0.5593 0.3883 0.128 Uiso 1 1 calc R . .
H7A2 H 0.6758 0.4830 0.3940 0.128 Uiso 1 1 calc R . .
C8A C 0.7708(14) 0.6817(12) 0.3820(7) 0.181(8) Uani 1 1 d DU . .
H8A1 H 0.8222 0.7468 0.3927 0.217 Uiso 1 1 calc R . .
H8A2 H 0.7090 0.6856 0.3770 0.217 Uiso 1 1 calc R . .
C1B C 0.3393(11) 0.4203(11) 0.3662(4) 0.069(4) Uani 1 1 d U . .
C2B C 0.3700(11) 0.3966(11) 0.4100(4) 0.101(5) Uani 1 1 d DU . .
H2B H 0.4384 0.4082 0.4142 0.121 Uiso 1 1 calc . . .
C3B C 0.3072(13) 0.2972(12) 0.4164(6) 0.139(6) Uani 1 1 d DU . .
H3B H 0.2780 0.2460 0.3884 0.167 Uiso 1 1 calc . . .
C4B C 0.371(3) 0.283(2) 0.4487(9) 0.270(15) Uani 1 1 d DU . .
H4B H 0.4052 0.2449 0.4436 0.323 Uiso 1 1 calc R . .
C5B C 0.370(2) 0.333(2) 0.4865(9) 0.249(16) Uani 1 1 d DU . .
H5B H 0.3997 0.3347 0.5152 0.298 Uiso 1 1 calc R . .
C6B C 0.315(2) 0.388(2) 0.4777(9) 0.259(15) Uani 1 1 d DU . .
H6B H 0.2929 0.4146 0.5041 0.311 Uiso 1 1 calc . . .
C7B C 0.352(2) 0.4548(16) 0.4464(6) 0.222(12) Uani 1 1 d DU . .
H7B1 H 0.3041 0.4768 0.4354 0.267 Uiso 1 1 calc R . .
H7B2 H 0.4107 0.5112 0.4617 0.267 Uiso 1 1 calc R . .
C8B C 0.240(2) 0.330(2) 0.4383(10) 0.264(13) Uani 1 1 d DU . .
H8B1 H 0.2169 0.3675 0.4215 0.317 Uiso 1 1 calc R . .
H8B2 H 0.1859 0.2769 0.4454 0.317 Uiso 1 1 calc R . .
C1C C 0.3852(9) 0.2154(8) 0.2579(5) 0.065(3) Uani 1 1 d U . .
C2C C 0.4228(11) 0.1672(11) 0.2859(6) 0.109(5) Uani 1 1 d DU . .
H2C H 0.3773 0.0984 0.2760 0.131 Uiso 1 1 calc . . .
C3C C 0.421(2) 0.191(2) 0.3326(7) 0.236(14) Uani 1 1 d DU . .
H3C H 0.3658 0.2023 0.3416 0.283 Uiso 1 1 calc . . .
C4C C 0.4542(19) 0.128(3) 0.3554(11) 0.28(2) Uani 1 1 d DU . .
H4C H 0.4151 0.0824 0.3699 0.341 Uiso 1 1 calc R . .
C5C C 0.5413(17) 0.1436(19) 0.3534(9) 0.185(10) Uani 1 1 d DU . .
H5C H 0.5772 0.1136 0.3656 0.222 Uiso 1 1 calc R . .
C6C C 0.5720(15) 0.220(2) 0.3270(12) 0.36(2) Uani 1 1 d DU . .
H6C H 0.6417 0.2581 0.3299 0.434 Uiso 1 1 calc . . .
C7C C 0.517(2) 0.168(3) 0.2809(10) 0.35(2) Uani 1 1 d DU . .
H7C1 H 0.5441 0.2026 0.2580 0.419 Uiso 1 1 calc R . .
H7C2 H 0.5130 0.1021 0.2734 0.419 Uiso 1 1 calc R . .
C8C C 0.515(3) 0.2714(18) 0.3430(11) 0.41(2) Uani 1 1 d DU . .
H8C1 H 0.5353 0.3004 0.3755 0.490 Uiso 1 1 calc R . .
H8C2 H 0.5183 0.3211 0.3263 0.490 Uiso 1 1 calc R . .
C1D C 0.0562(8) 0.3755(9) 0.2745(5) 0.068(3) Uani 1 1 d U . .
C2D C -0.0359(11) 0.3288(12) 0.2942(5) 0.104(5) Uani 1 1 d DU . .
H2D H -0.0878 0.2807 0.2697 0.124 Uiso 1 1 calc . . .
C3D C -0.0631(13) 0.4099(13) 0.3118(6) 0.131(6) Uani 1 1 d DU . .
H3D H -0.0529 0.4632 0.2960 0.158 Uiso 1 1 calc . . .
C4D C -0.1620(14) 0.350(2) 0.3209(8) 0.206(12) Uani 1 1 d DU . .
H4D H -0.2187 0.3405 0.3023 0.247 Uiso 1 1 calc R . .
C5D C -0.1625(13) 0.3119(15) 0.3558(6) 0.133(7) Uani 1 1 d DU . .
H5D H -0.2150 0.2783 0.3688 0.159 Uiso 1 1 calc R . .
C6D C -0.0621(14) 0.3344(17) 0.3700(6) 0.168(8) Uani 1 1 d DU . .
H6D H -0.0433 0.3299 0.4013 0.201 Uiso 1 1 calc . . .
C7D C -0.0306(14) 0.2841(14) 0.3348(6) 0.148(7) Uani 1 1 d DU . .
H7D1 H -0.0726 0.2149 0.3271 0.178 Uiso 1 1 calc R . .
H7D2 H 0.0351 0.2929 0.3450 0.178 Uiso 1 1 calc R . .
C8D C -0.0219(16) 0.4302(15) 0.3607(6) 0.178(9) Uani 1 1 d DU . .
H8D1 H 0.0483 0.4577 0.3659 0.214 Uiso 1 1 calc R . .
H8D2 H -0.0424 0.4740 0.3791 0.214 Uiso 1 1 calc R . .
C1E C 0.2784(8) 0.6695(8) 0.3229(3) 0.047(3) Uani 1 1 d U . .
C2E C 0.2640(8) 0.7367(8) 0.3588(3) 0.061(3) Uani 1 1 d DU . .
H2E H 0.2956 0.7366 0.3887 0.073 Uiso 1 1 calc . . .
C3E C 0.1589(10) 0.7086(12) 0.3583(6) 0.119(5) Uani 1 1 d DU . .
H3E H 0.1155 0.6393 0.3532 0.143 Uiso 1 1 calc . . .
C4E C 0.1463(18) 0.7765(16) 0.3927(9) 0.216(11) Uani 1 1 d DU . .
H4E H 0.1036 0.7537 0.4124 0.259 Uiso 1 1 calc R . .
C5E C 0.1917(19) 0.8658(16) 0.3965(7) 0.177(10) Uani 1 1 d DU . .
H5E H 0.2095 0.9186 0.4211 0.212 Uiso 1 1 calc R . .
C6E C 0.2081(17) 0.8594(18) 0.3484(8) 0.181(9) Uani 1 1 d DU . .
H6E H 0.2132 0.9149 0.3349 0.217 Uiso 1 1 calc . . .
C7E C 0.2929(12) 0.8388(9) 0.3533(5) 0.105(4) Uani 1 1 d DU . .
H7E1 H 0.3398 0.8838 0.3798 0.126 Uiso 1 1 calc R . .
H7E2 H 0.3228 0.8475 0.3265 0.126 Uiso 1 1 calc R . .
C8E C 0.1458(17) 0.7656(18) 0.3221(8) 0.199(9) Uani 1 1 d DU . .
H8E1 H 0.1681 0.7487 0.2944 0.239 Uiso 1 1 calc R . .
H8E2 H 0.0795 0.7577 0.3148 0.239 Uiso 1 1 calc R . .
C1F C 0.5459(9) 0.7631(8) 0.2568(3) 0.053(3) Uani 1 1 d U . .
C2F C 0.6271(9) 0.8615(8) 0.2623(4) 0.071(3) Uani 1 1 d DU . .
H2F H 0.6758 0.8722 0.2887 0.085 Uiso 1 1 calc . . .
C3F C 0.5975(11) 0.9395(10) 0.2687(6) 0.110(5) Uani 1 1 d DU . .
H3F H 0.5460 0.9349 0.2863 0.132 Uiso 1 1 calc . . .
C4F C 0.6853(14) 1.0298(12) 0.2789(9) 0.175(9) Uani 1 1 d DU . .
H4F H 0.7050 1.0746 0.3067 0.210 Uiso 1 1 calc R . .
C5F C 0.7336(14) 1.0424(13) 0.2460(8) 0.154(9) Uani 1 1 d DU . .
H5F H 0.7914 1.0942 0.2452 0.185 Uiso 1 1 calc R . .
C6F C 0.6758(15) 0.9564(14) 0.2105(7) 0.172(8) Uani 1 1 d DU . .
H6F H 0.6862 0.9641 0.1796 0.207 Uiso 1 1 calc . . .
C7F C 0.6746(13) 0.8684(11) 0.2204(6) 0.134(6) Uani 1 1 d DU . .
H7F1 H 0.7396 0.8725 0.2272 0.161 Uiso 1 1 calc R . .
H7F2 H 0.6369 0.8131 0.1953 0.161 Uiso 1 1 calc R . .
C8F C 0.5776(12) 0.9352(14) 0.2175(6) 0.171(8) Uani 1 1 d DU . .
H8F1 H 0.5314 0.8713 0.2002 0.205 Uiso 1 1 calc R . .
H8F2 H 0.5568 0.9846 0.2109 0.205 Uiso 1 1 calc R . .
C1G C 0.3794(8) 0.6683(9) 0.1244(4) 0.056(3) Uani 1 1 d U . .
C2G C 0.4060(10) 0.7439(10) 0.0948(4) 0.088(4) Uani 1 1 d DU . .
H2G H 0.4318 0.8094 0.1144 0.106 Uiso 1 1 calc . . .
C3G C 0.3203(11) 0.7280(11) 0.0626(5) 0.109(4) Uani 1 1 d DU . .
H3G H 0.2586 0.7081 0.0735 0.131 Uiso 1 1 calc . . .
C4G C 0.3508(17) 0.8151(15) 0.0430(7) 0.174(9) Uani 1 1 d DU . .
H4G H 0.3242 0.8603 0.0464 0.208 Uiso 1 1 calc R . .
C5G C 0.420(2) 0.8204(16) 0.0201(7) 0.196(11) Uani 1 1 d DU . .
H5G H 0.4579 0.8721 0.0082 0.236 Uiso 1 1 calc R . .
C6G C 0.4230(17) 0.7248(14) 0.0178(6) 0.172(9) Uani 1 1 d DU . .
H6G H 0.4473 0.7004 -0.0080 0.206 Uiso 1 1 calc . . .
C7G C 0.4748(12) 0.7390(15) 0.0635(6) 0.158(8) Uani 1 1 d DU . .
H7G1 H 0.5336 0.7990 0.0710 0.190 Uiso 1 1 calc R . .
H7G2 H 0.4918 0.6851 0.0658 0.190 Uiso 1 1 calc R . .
C8G C 0.3277(15) 0.6611(14) 0.0251(5) 0.161(7) Uani 1 1 d DU . .
H8G1 H 0.2775 0.6435 -0.0013 0.194 Uiso 1 1 calc R . .
H8G2 H 0.3271 0.6028 0.0339 0.194 Uiso 1 1 calc R . .
C1H C 0.1875(8) 0.6963(9) 0.1685(4) 0.052(3) Uani 1 1 d U . .
C2H C 0.2067(9) 0.7943(9) 0.1629(4) 0.072(3) Uani 1 1 d DU . .
H2H H 0.2020 0.7943 0.1302 0.086 Uiso 1 1 calc . . .
C3H C 0.2999(11) 0.8713(10) 0.1872(7) 0.126(6) Uani 1 1 d DU . .
H3H H 0.3547 0.8533 0.1890 0.151 Uiso 1 1 calc . . .
C4H C 0.3151(15) 0.9598(11) 0.1711(8) 0.169(9) Uani 1 1 d DU . .
H4H H 0.3626 0.9894 0.1547 0.203 Uiso 1 1 calc R . .
C5H C 0.2524(12) 0.9907(10) 0.1833(6) 0.108(5) Uani 1 1 d DU . .
H5H H 0.2434 1.0436 0.1760 0.130 Uiso 1 1 calc R . .
C6H C 0.1989(17) 0.9270(12) 0.2107(7) 0.194(10) Uani 1 1 d DU . .
H6H H 0.1684 0.9539 0.2329 0.232 Uiso 1 1 calc . . .
C7H C 0.1369(13) 0.8292(12) 0.1811(10) 0.233(13) Uani 1 1 d DU . .
H7H1 H 0.0982 0.7856 0.1986 0.279 Uiso 1 1 calc R . .
H7H2 H 0.0942 0.8339 0.1565 0.279 Uiso 1 1 calc R . .
C8H C 0.274(2) 0.8988(13) 0.2296(6) 0.233(11) Uani 1 1 d DU . .
H8H1 H 0.3278 0.9531 0.2504 0.279 Uiso 1 1 calc R . .
H8H2 H 0.2485 0.8447 0.2445 0.279 Uiso 1 1 calc R . .
C1I C -0.0379(11) 0.4557(14) 0.1757(8) 0.145(7) Uani 1 1 d DU . .
H1I1 H -0.0563 0.4236 0.2007 0.174 Uiso 1 1 calc R . .
H1I2 H -0.0774 0.4101 0.1476 0.174 Uiso 1 1 calc R . .
C2I C -0.061(2) 0.542(2) 0.1815(10) 0.228(14) Uani 1 1 d DU . .
H2I1 H -0.0148 0.5920 0.1696 0.273 Uiso 1 1 calc R . .
H2I2 H -0.1249 0.5230 0.1637 0.273 Uiso 1 1 calc R . .
C3I C -0.060(3) 0.579(2) 0.2268(11) 0.32(3) Uani 1 1 d DU . .
H3I1 H 0.0046 0.6032 0.2443 0.385 Uiso 1 1 calc R . .
H3I2 H -0.1032 0.5277 0.2397 0.385 Uiso 1 1 calc R . .
C4I C -0.0913(18) 0.657(2) 0.2295(8) 0.206(11) Uani 1 1 d DU . .
H4I1 H -0.0781 0.6915 0.2608 0.309 Uiso 1 1 calc R . .
H4I2 H -0.1595 0.6309 0.2179 0.309 Uiso 1 1 calc R . .
H4I3 H -0.0568 0.7019 0.2117 0.309 Uiso 1 1 calc R . .
C1J C 0.1414(10) 0.3682(8) 0.0806(4) 0.056(3) Uani 1 1 d U . .
C2J C 0.0821(9) 0.3401(10) 0.0336(4) 0.080(4) Uani 1 1 d DU . .
H2J H 0.1231 0.3378 0.0109 0.096 Uiso 1 1 calc . . .
C3J C -0.0092(15) 0.2484(13) 0.0217(6) 0.166(8) Uani 1 1 d DU . .
H3J H -0.0063 0.1908 0.0307 0.199 Uiso 1 1 calc . . .
C4J C -0.0457(19) 0.2383(16) -0.0274(6) 0.189(10) Uani 1 1 d DU . .
H4J H -0.0568 0.1857 -0.0509 0.227 Uiso 1 1 calc R . .
C5J C -0.0594(17) 0.3138(19) -0.0319(6) 0.162(9) Uani 1 1 d DU . .
H5J H -0.0670 0.3352 -0.0586 0.195 Uiso 1 1 calc R . .
C6J C -0.0604(18) 0.358(2) 0.0140(7) 0.244(12) Uani 1 1 d DU . .
H6J H -0.0998 0.3950 0.0173 0.292 Uiso 1 1 calc . . .
C7J C 0.0438(17) 0.4127(15) 0.0277(7) 0.187(9) Uani 1 1 d DU . .
H7J1 H 0.0595 0.4604 0.0560 0.225 Uiso 1 1 calc R . .
H7J2 H 0.0708 0.4464 0.0043 0.225 Uiso 1 1 calc R . .
C8J C -0.0795(16) 0.280(2) 0.0386(8) 0.312(17) Uani 1 1 d DU . .
H8J1 H -0.0646 0.3043 0.0715 0.374 Uiso 1 1 calc R . .
H8J2 H -0.1452 0.2303 0.0294 0.374 Uiso 1 1 calc R . .
C1K C 0.5778(8) 0.5517(8) 0.1527(4) 0.056(3) Uani 1 1 d U . .
C2K C 0.6640(10) 0.5686(10) 0.1308(4) 0.104(5) Uani 1 1 d DU . .
H2K H 0.7173 0.5716 0.1528 0.124 Uiso 1 1 calc . . .
C3K C 0.6491(11) 0.4968(10) 0.0879(5) 0.097(4) Uani 1 1 d DU . .
H3K H 0.6114 0.4271 0.0857 0.117 Uiso 1 1 calc . . .
C4K C 0.7477(14) 0.5321(18) 0.0784(8) 0.184(10) Uani 1 1 d DU . .
H4K H 0.7831 0.4949 0.0796 0.220 Uiso 1 1 calc R . .
C5K C 0.7830(17) 0.6143(18) 0.0686(8) 0.184(11) Uani 1 1 d DU . .
H5K H 0.8442 0.6499 0.0627 0.221 Uiso 1 1 calc R . .
C6K C 0.6979(17) 0.6376(14) 0.0693(6) 0.154(7) Uani 1 1 d DU . .
H6K H 0.6965 0.6859 0.0519 0.185 Uiso 1 1 calc . . .
C7K C 0.6922(15) 0.6603(11) 0.1165(6) 0.149(8) Uani 1 1 d DU . .
H7K1 H 0.6444 0.6863 0.1204 0.179 Uiso 1 1 calc R . .
H7K2 H 0.7544 0.7077 0.1342 0.179 Uiso 1 1 calc R . .
C8K C 0.6257(14) 0.5435(14) 0.0527(6) 0.155(7) Uani 1 1 d DU . .
H8K1 H 0.6315 0.5147 0.0227 0.186 Uiso 1 1 calc R . .
H8K2 H 0.5614 0.5417 0.0517 0.186 Uiso 1 1 calc R . .
C1L C 0.3443(9) 0.2549(9) 0.1076(4) 0.063(3) Uani 1 1 d U . .
C2L C 0.3544(10) 0.1895(10) 0.0675(6) 0.109(5) Uani 1 1 d DU . .
H2L H 0.4181 0.2156 0.0587 0.130 Uiso 1 1 calc . . .
C3L C 0.2707(19) 0.1714(18) 0.0296(7) 0.207(11) Uani 1 1 d DU . .
H3L H 0.2473 0.2208 0.0249 0.248 Uiso 1 1 calc . . .
C4L C 0.298(2) 0.1183(17) -0.0057(7) 0.211(12) Uani 1 1 d DU . .
H4L H 0.3202 0.1434 -0.0305 0.253 Uiso 1 1 calc R . .
C5L C 0.2885(18) 0.0330(13) -0.0009(7) 0.184(11) Uani 1 1 d DU . .
H5L H 0.2995 -0.0114 -0.0220 0.221 Uiso 1 1 calc R . .
C6L C 0.259(2) 0.0170(14) 0.0415(7) 0.278(17) Uani 1 1 d DU . .
H6L H 0.2248 -0.0492 0.0460 0.333 Uiso 1 1 calc . . .
C7L C 0.327(2) 0.0935(13) 0.0783(7) 0.240(13) Uani 1 1 d DU . .
H7L1 H 0.3846 0.0820 0.0845 0.288 Uiso 1 1 calc R . .
H7L2 H 0.2987 0.0923 0.1056 0.288 Uiso 1 1 calc R . .
C8L C 0.2164(16) 0.086(2) 0.0475(11) 0.289(15) Uani 1 1 d DU . .
H8L1 H 0.2168 0.1062 0.0797 0.346 Uiso 1 1 calc R . .
H8L2 H 0.1497 0.0550 0.0316 0.346 Uiso 1 1 calc R . .
C1M C 0.0987(11) 0.1693(9) 0.1673(5) 0.083(4) Uani 1 1 d U . .
C2M C 0.0246(13) 0.0698(12) 0.1464(9) 0.182(9) Uani 1 1 d DU . .
H2M H 0.0716 0.0497 0.1335 0.218 Uiso 1 1 calc . . .
C3M C -0.001(2) -0.0044(14) 0.1721(11) 0.37(2) Uani 1 1 d DU . .
H3M H 0.0362 -0.0002 0.2013 0.447 Uiso 1 1 calc . . .
C4M C -0.058(2) -0.0940(15) 0.1386(14) 0.44(4) Uani 1 1 d DU . .
H4M H -0.0449 -0.1485 0.1362 0.527 Uiso 1 1 calc R . .
C5M C -0.1274(15) -0.0929(14) 0.1130(10) 0.198(11) Uani 1 1 d DU . .
H5M H -0.1741 -0.1471 0.0921 0.237 Uiso 1 1 calc R . .
C6M C -0.1248(15) 0.0071(18) 0.1205(8) 0.196(10) Uani 1 1 d DU . .
H6M H -0.1818 0.0187 0.1112 0.235 Uiso 1 1 calc . . .
C7M C -0.035(2) 0.0479(17) 0.1018(7) 0.36(2) Uani 1 1 d DU . .
H7M1 H -0.0266 0.0002 0.0792 0.437 Uiso 1 1 calc R . .
H7M2 H -0.0272 0.1054 0.0902 0.437 Uiso 1 1 calc R . .
C8M C -0.0702(17) 0.0427(19) 0.1669(7) 0.199(8) Uani 1 1 d DU . .
H8M1 H -0.1140 0.0269 0.1884 0.239 Uiso 1 1 calc R . .
H8M2 H -0.0344 0.1129 0.1732 0.239 Uiso 1 1 calc R . .
C1N C 0.6298(12) 0.3392(11) 0.1794(6) 0.094(5) Uani 1 1 d U . .
C2N C 0.6830(18) 0.2846(15) 0.1555(6) 0.160(8) Uani 1 1 d DU . .
H2N H 0.7500 0.3330 0.1593 0.192 Uiso 1 1 calc . . .
C3N C 0.6887(18) 0.2097(15) 0.1774(6) 0.153(8) Uani 1 1 d DU . .
H3N H 0.6970 0.2167 0.2106 0.184 Uiso 1 1 calc . . .
C4N C 0.751(2) 0.182(2) 0.1503(9) 0.243(14) Uani 1 1 d DU . .
H4N H 0.8159 0.2010 0.1617 0.292 Uiso 1 1 calc R . .
C5N C 0.712(2) 0.131(2) 0.1111(7) 0.244(15) Uani 1 1 d DU . .
H5N H 0.7352 0.0934 0.0927 0.292 Uiso 1 1 calc R . .
C6N C 0.623(2) 0.1421(14) 0.0999(6) 0.196(10) Uani 1 1 d DU . .
H6N H 0.5749 0.0978 0.0731 0.235 Uiso 1 1 calc . . .
C7N C 0.6503(17) 0.2461(13) 0.1062(5) 0.150(9) Uani 1 1 d DU . .
H7N1 H 0.5955 0.2587 0.0955 0.179 Uiso 1 1 calc R . .
H7N2 H 0.7019 0.2754 0.0899 0.179 Uiso 1 1 calc R . .
C8N C 0.5963(18) 0.142(2) 0.1460(7) 0.211(9) Uani 1 1 d DU . .
H8N1 H 0.5739 0.0767 0.1520 0.253 Uiso 1 1 calc R . .
H8N2 H 0.5462 0.1648 0.1490 0.253 Uiso 1 1 calc R . .
C1O C 0.5308(12) 0.7441(11) 0.3919(5) 0.084(4) Uani 1 1 d U . .
C2O C 0.6055(16) 0.8337(13) 0.4297(7) 0.146(7) Uani 1 1 d DU . .
H2O H 0.6370 0.8108 0.4522 0.175 Uiso 1 1 calc . . .
C3O C 0.5494(17) 0.8831(15) 0.4525(7) 0.194(10) Uani 1 1 d DU . .
H3O H 0.4867 0.8441 0.4598 0.233 Uiso 1 1 calc . . .
C4O C 0.628(2) 0.9617(19) 0.4893(7) 0.290(19) Uani 1 1 d DU . .
H4O H 0.6316 0.9620 0.5203 0.347 Uiso 1 1 calc R . .
C5O C 0.6876(18) 1.0263(14) 0.4737(7) 0.165(9) Uani 1 1 d DU . .
H5O H 0.7388 1.0838 0.4900 0.198 Uiso 1 1 calc R . .
C6O C 0.6594(17) 0.9919(14) 0.4245(7) 0.159(8) Uani 1 1 d DU . .
H6O H 0.6836 1.0423 0.4069 0.191 Uiso 1 1 calc . . .
C7O C 0.6795(16) 0.9053(13) 0.4104(8) 0.188(10) Uani 1 1 d DU . .
H7O1 H 0.6699 0.8852 0.3775 0.225 Uiso 1 1 calc R . .
H7O2 H 0.7445 0.9167 0.4238 0.225 Uiso 1 1 calc R . .
C8O C 0.5557(17) 0.9481(17) 0.4214(10) 0.233(12) Uani 1 1 d DU . .
H8O1 H 0.5221 0.9126 0.3906 0.279 Uiso 1 1 calc R . .
H8O2 H 0.5314 0.9958 0.4321 0.279 Uiso 1 1 calc R . .
C1P C 0.0829(9) 0.1181(10) 0.2868(5) 0.076(4) Uani 1 1 d . . .
C2P C -0.0032(11) 0.0453(9) 0.3003(5) 0.092(5) Uani 1 1 d D . .
H2P H -0.0616 0.0505 0.2869 0.111 Uiso 1 1 calc . . .
C3P C 0.0051(14) 0.0638(13) 0.3502(6) 0.133(7) Uani 1 1 d D . .
H3P H 0.0380 0.1313 0.3678 0.160 Uiso 1 1 calc . . .
C4P C -0.0948(14) 0.0022(16) 0.3569(8) 0.170(10) Uani 1 1 d D . .
H4P H -0.1385 0.0266 0.3661 0.204 Uiso 1 1 calc R . .
C5P C -0.1117(15) -0.0869(15) 0.3483(9) 0.178(12) Uani 1 1 d D . .
H5P H -0.1668 -0.1376 0.3526 0.214 Uiso 1 1 calc R . .
C6P C -0.0304(17) -0.0967(15) 0.3306(8) 0.169(12) Uani 1 1 d D . .
H6P H -0.0239 -0.1578 0.3308 0.203 Uiso 1 1 calc . . .
C7P C -0.0185(14) -0.0590(10) 0.2884(6) 0.125(7) Uani 1 1 d D . .
H7P1 H -0.0757 -0.0965 0.2650 0.150 Uiso 1 1 calc R . .
H7P2 H 0.0368 -0.0638 0.2770 0.150 Uiso 1 1 calc R . .
C8P C 0.0473(16) -0.0072(17) 0.3585(7) 0.157(10) Uani 1 1 d D . .
H8P1 H 0.1080 0.0075 0.3478 0.188 Uiso 1 1 calc R . .
H8P2 H 0.0562 -0.0096 0.3905 0.188 Uiso 1 1 calc R . .

loop_
_atom_site_aniso_label
_atom_site_aniso_U_11
_atom_site_aniso_U_22
_atom_site_aniso_U_33
_atom_site_aniso_U_23
_atom_site_aniso_U_13
_atom_site_aniso_U_12
Zr1 0.0435(6) 0.0368(6) 0.0351(6) 0.0078(5) 0.0101(5) 0.0176(5)
Zr2 0.0461(6) 0.0423(6) 0.0368(6) 0.0200(5) 0.0139(5) 0.0239(5)
Zr3 0.0476(6) 0.0323(6) 0.0523(6) 0.0135(5) 0.0097(5) 0.0183(5)
Zr4 0.0544(7) 0.0424(6) 0.0342(6) 0.0083(5) 0.0098(5) 0.0182(5)
Zr5 0.0560(6) 0.0355(6) 0.0330(5) 0.0134(4) 0.0087(5) 0.0228(5)
Zr6 0.0429(6) 0.0411(6) 0.0447(6) 0.0161(5) 0.0048(5) 0.0165(5)
O1 0.050(4) 0.043(4) 0.052(4) 0.025(3) 0.013(4) 0.022(3)
O2 0.055(4) 0.040(4) 0.054(4) 0.019(4) 0.011(4) 0.022(3)
O3 0.054(4) 0.036(4) 0.039(4) 0.020(3) 0.012(3) 0.018(3)
O4 0.056(4) 0.038(4) 0.027(3) 0.013(3) 0.006(3) 0.025(3)
O5 0.043(4) 0.030(4) 0.036(4) 0.012(3) 0.013(3) 0.011(3)
O6 0.038(4) 0.039(4) 0.059(4) 0.018(3) 0.017(3) 0.019(3)
O7 0.053(4) 0.039(4) 0.034(4) 0.007(3) 0.010(3) 0.021(3)
O8 0.051(4) 0.047(4) 0.035(4) 0.025(3) 0.018(3) 0.026(3)
O9 0.057(5) 0.060(5) 0.057(5) 0.001(4) 0.008(4) 0.033(4)
O10 0.063(5) 0.061(5) 0.047(4) 0.002(4) 0.009(4) 0.041(4)
O11 0.068(5) 0.073(6) 0.054(5) 0.032(5) 0.006(4) 0.027(5)
O12 0.083(5) 0.058(5) 0.043(4) 0.028(4) 0.018(4) 0.037(4)
O13 0.055(5) 0.072(6) 0.097(7) 0.042(5) 0.025(5) 0.038(4)
O14 0.058(5) 0.047(5) 0.086(6) 0.029(4) 0.010(4) 0.026(4)
O15 0.061(5) 0.087(6) 0.059(5) 0.041(5) 0.037(4) 0.040(5)
O16 0.051(5) 0.087(6) 0.061(5) 0.043(5) 0.016(4) 0.033(4)
O17 0.075(5) 0.058(5) 0.031(4) 0.011(3) 0.014(4) 0.044(4)
O18 0.075(5) 0.053(5) 0.044(4) 0.020(4) 0.023(4) 0.040(4)
O19 0.060(5) 0.044(4) 0.052(5) 0.010(4) 0.012(4) 0.020(4)
O20 0.075(5) 0.031(4) 0.043(4) 0.015(3) 0.009(4) 0.017(4)
O21 0.077(5) 0.062(5) 0.042(4) 0.021(4) 0.022(4) 0.034(4)
O22 0.083(6) 0.044(4) 0.050(5) 0.023(4) 0.015(4) 0.022(4)
O23 0.080(5) 0.057(5) 0.053(5) 0.021(4) 0.012(4) 0.038(4)
O24 0.083(6) 0.070(6) 0.064(6) 0.025(5) -0.002(5) 0.036(5)
O25 0.041(4) 0.061(5) 0.064(5) 0.014(4) -0.002(4) 0.023(4)
O26 0.055(5) 0.057(5) 0.047(5) 0.009(4) 0.004(4) 0.020(4)
O27 0.072(6) 0.057(5) 0.039(4) 0.005(4) 0.001(4) 0.027(4)
O28 0.075(6) 0.052(5) 0.042(4) 0.004(4) 0.024(4) 0.016(4)
O29 0.064(5) 0.054(5) 0.049(5) 0.003(4) 0.015(4) 0.017(4)
O30 0.069(5) 0.068(6) 0.045(5) -0.008(4) 0.003(4) 0.030(5)
O31 0.074(5) 0.031(4) 0.064(5) -0.004(4) 0.010(4) 0.024(4)
O32 0.053(5) 0.053(5) 0.078(6) 0.026(4) 0.010(4) 0.016(4)
O33 0.062(5) 0.035(4) 0.074(6) 0.006(4) -0.004(5) 0.014(4)
O34 0.113(8) 0.184(13) 0.089(8) -0.043(8) -0.012(7) 0.111(9)
O35 0.070(6) 0.068(6) 0.059(5) 0.005(4) 0.024(5) 0.037(5)
O36 0.154(10) 0.067(6) 0.052(5) 0.000(5) -0.016(6) 0.039(7)
O37 0.089(6) 0.056(5) 0.041(5) 0.002(4) -0.001(4) 0.029(5)
O38 0.075(5) 0.057(5) 0.092(6) 0.045(5) 0.036(5) 0.033(4)
O39 0.117(8) 0.108(8) 0.165(10) 0.102(8) 0.084(8) 0.074(7)
C1A 0.070(7) 0.037(6) 0.048(7) 0.010(6) 0.015(5) 0.019(6)
C2A 0.063(6) 0.053(6) 0.074(7) 0.016(6) 0.010(6) 0.032(5)
C3A 0.076(8) 0.130(13) 0.120(11) 0.061(10) -0.001(8) -0.008(9)
C4A 0.065(9) 0.27(3) 0.158(17) 0.04(2) -0.016(10) 0.020(11)
C5A 0.142(12) 0.19(2) 0.084(11) -0.030(13) -0.047(13) 0.066(15)
C6A 0.121(14) 0.42(4) 0.074(9) 0.033(14) -0.027(9) 0.079(17)
C7A 0.115(10) 0.176(14) 0.073(7) 0.069(10) 0.030(7) 0.087(10)
C8A 0.164(16) 0.089(10) 0.188(17) -0.081(10) -0.100(14) 0.023(10)
C1B 0.096(10) 0.096(11) 0.054(7) 0.043(8) 0.029(8) 0.067(9)
C2B 0.122(12) 0.126(11) 0.056(8) 0.055(8) 0.018(8) 0.040(9)
C3B 0.149(15) 0.146(11) 0.120(11) 0.099(9) 0.013(11) 0.035(12)
C4B 0.45(4) 0.24(3) 0.18(2) 0.10(2) -0.04(3) 0.22(3)
C5B 0.37(3) 0.22(3) 0.129(14) 0.127(19) 0.00(2) 0.07(2)
C6B 0.37(4) 0.36(3) 0.135(18) 0.134(15) 0.16(2) 0.18(3)
C7B 0.44(4) 0.213(16) 0.069(10) 0.061(12) 0.069(18) 0.182(19)
C8B 0.22(2) 0.45(4) 0.19(2) 0.19(3) 0.147(18) 0.141(19)
C1C 0.056(8) 0.050(8) 0.096(9) 0.025(7) 0.013(7) 0.025(6)
C2C 0.112(11) 0.098(11) 0.131(11) 0.053(10) 0.002(10) 0.053(9)
C3C 0.25(2) 0.47(4) 0.128(13) 0.11(2) 0.028(17) 0.28(3)
C4C 0.17(2) 0.44(4) 0.32(3) 0.30(4) 0.05(2) 0.12(3)
C5C 0.19(2) 0.23(2) 0.21(2) 0.12(2) 0.02(2) 0.15(2)
C6C 0.076(10) 0.42(4) 0.57(4) 0.37(3) -0.028(16) 0.012(19)
C7C 0.38(4) 0.74(6) 0.30(2) 0.35(3) 0.20(2) 0.49(5)
C8C 0.55(5) 0.126(18) 0.41(3) -0.030(17) -0.34(3) 0.13(2)
C1D 0.044(7) 0.081(9) 0.087(10) 0.040(8) -0.005(6) 0.031(7)
C2D 0.096(10) 0.162(15) 0.074(8) 0.024(8) 0.028(8) 0.073(10)
C3D 0.160(15) 0.147(16) 0.136(12) 0.062(11) 0.077(12) 0.091(13)
C4D 0.104(10) 0.38(4) 0.20(2) 0.13(2) 0.078(10) 0.132(15)
C5D 0.110(10) 0.192(18) 0.100(13) 0.023(12) 0.065(11) 0.060(11)
C6D 0.147(14) 0.31(2) 0.115(13) 0.114(17) 0.091(14) 0.122(18)
C7D 0.152(16) 0.178(15) 0.195(18) 0.123(14) 0.118(15) 0.100(14)
C8D 0.181(15) 0.163(14) 0.115(12) -0.043(12) 0.046(13) 0.018(13)
C1E 0.059(7) 0.056(7) 0.035(6) 0.013(5) 0.011(5) 0.033(6)
C2E 0.089(7) 0.078(7) 0.035(6) 0.006(6) 0.012(6) 0.057(7)
C3E 0.093(9) 0.158(11) 0.124(13) 0.019(11) 0.051(10) 0.068(9)
C4E 0.24(3) 0.214(18) 0.28(2) 0.066(19) 0.20(2) 0.14(2)
C5E 0.32(3) 0.183(15) 0.183(16) 0.099(13) 0.144(18) 0.22(2)
C6E 0.27(2) 0.212(16) 0.190(19) 0.093(15) 0.094(19) 0.201(18)
C7E 0.183(12) 0.081(7) 0.099(11) 0.029(8) 0.069(10) 0.092(8)
C8E 0.210(17) 0.27(2) 0.208(14) 0.039(15) -0.009(16) 0.210(18)
C1F 0.055(7) 0.061(6) 0.027(6) 0.008(5) 0.004(5) 0.010(6)
C2F 0.092(9) 0.045(6) 0.067(8) 0.017(6) 0.015(7) 0.019(6)
C3F 0.099(11) 0.079(8) 0.167(13) 0.043(11) 0.041(10) 0.042(7)
C4F 0.156(19) 0.061(8) 0.261(19) -0.008(14) 0.041(14) 0.013(10)
C5F 0.092(11) 0.092(10) 0.27(3) 0.090(13) 0.021(12) 0.009(9)
C6F 0.182(16) 0.142(14) 0.173(16) 0.098(11) 0.077(16) 0.015(13)
C7F 0.146(14) 0.096(10) 0.144(15) 0.043(10) 0.094(12) 0.013(9)
C8F 0.106(10) 0.174(17) 0.210(16) 0.146(14) -0.011(11) 0.005(9)
C1G 0.064(8) 0.050(7) 0.059(8) 0.016(6) 0.020(6) 0.026(6)
C2G 0.130(11) 0.085(10) 0.047(6) 0.029(6) 0.014(6) 0.038(9)
C3G 0.137(11) 0.124(13) 0.095(10) 0.047(8) 0.016(8) 0.077(11)
C4G 0.28(3) 0.198(15) 0.136(18) 0.114(14) 0.076(16) 0.16(2)
C5G 0.41(3) 0.194(15) 0.119(16) 0.120(15) 0.158(19) 0.203(18)
C6G 0.33(2) 0.173(17) 0.109(10) 0.113(14) 0.133(15) 0.153(17)
C7G 0.137(11) 0.21(2) 0.192(16) 0.161(16) 0.101(10) 0.078(12)
C8G 0.249(18) 0.172(12) 0.061(9) 0.019(9) 0.002(10) 0.094(13)
C1H 0.061(7) 0.064(6) 0.042(6) 0.017(6) 0.004(6) 0.037(6)
C2H 0.110(9) 0.069(6) 0.050(7) 0.015(6) -0.004(7) 0.055(6)
C3H 0.112(9) 0.055(7) 0.204(17) 0.022(10) -0.022(11) 0.043(6)
C4H 0.21(2) 0.073(9) 0.28(2) 0.078(13) 0.14(2) 0.077(11)
C5H 0.159(16) 0.063(9) 0.122(13) 0.025(8) 0.025(11) 0.065(9)
C6H 0.35(3) 0.096(11) 0.22(2) 0.058(11) 0.21(2) 0.126(14)
C7H 0.138(12) 0.078(10) 0.51(4) 0.054(16) 0.119(16) 0.069(9)
C8H 0.51(3) 0.063(12) 0.092(11) 0.001(7) -0.028(13) 0.108(16)
C1I 0.070(11) 0.186(18) 0.23(2) 0.118(16) 0.052(13) 0.069(12)
C2I 0.24(3) 0.33(4) 0.29(3) 0.17(3) 0.17(3) 0.24(3)
C3I 0.54(8) 0.12(2) 0.27(3) 0.04(3) 0.06(4) 0.11(3)
C4I 0.22(3) 0.21(3) 0.17(2) 0.03(2) 0.08(2) 0.06(2)
C1J 0.079(9) 0.042(7) 0.044(7) 0.006(5) 0.004(6) 0.027(6)
C2J 0.087(8) 0.100(10) 0.054(7) 0.018(7) 0.007(6) 0.042(7)
C3J 0.182(17) 0.133(12) 0.097(13) 0.033(12) -0.048(11) -0.006(10)
C4J 0.23(3) 0.15(2) 0.100(11) -0.014(12) -0.061(12) 0.028(17)
C5J 0.179(19) 0.28(3) 0.068(9) 0.056(11) 0.014(11) 0.13(2)
C6J 0.23(2) 0.45(3) 0.121(15) -0.012(17) -0.019(19) 0.26(2)
C7J 0.27(2) 0.169(13) 0.146(17) 0.019(13) -0.068(16) 0.148(14)
C8J 0.095(11) 0.70(5) 0.125(14) 0.19(2) 0.054(14) 0.107(19)
C1K 0.048(7) 0.062(8) 0.041(7) 0.001(6) 0.013(5) 0.009(6)
C2K 0.084(9) 0.114(10) 0.077(8) 0.023(7) 0.052(8) -0.004(9)
C3K 0.126(12) 0.110(9) 0.093(9) 0.043(8) 0.072(10) 0.069(9)
C4K 0.163(16) 0.28(3) 0.20(2) 0.10(2) 0.127(17) 0.14(2)
C5K 0.137(12) 0.23(2) 0.16(2) 0.047(18) 0.111(14) 0.029(14)
C6K 0.21(2) 0.136(13) 0.123(14) 0.073(12) 0.067(16) 0.055(12)
C7K 0.172(18) 0.102(9) 0.166(14) 0.045(9) 0.115(14) 0.024(11)
C8K 0.144(12) 0.194(17) 0.101(9) 0.069(10) 0.005(12) 0.035(12)
C1L 0.064(8) 0.064(8) 0.063(8) 0.013(6) 0.005(7) 0.032(7)
C2L 0.089(9) 0.061(7) 0.151(12) -0.045(9) -0.009(9) 0.041(7)
C3L 0.27(3) 0.186(19) 0.125(15) -0.077(14) -0.073(16) 0.128(19)
C4L 0.33(3) 0.148(18) 0.109(12) -0.011(12) 0.035(16) 0.07(2)
C5L 0.26(3) 0.069(11) 0.147(14) -0.049(12) 0.104(17) -0.001(14)
C6L 0.47(5) 0.072(10) 0.177(19) -0.031(10) 0.16(2) 0.002(15)
C7L 0.50(4) 0.113(12) 0.121(13) -0.006(11) 0.055(19) 0.15(2)
C8L 0.130(14) 0.21(2) 0.33(3) -0.15(2) 0.118(16) -0.063(14)
C1M 0.079(10) 0.043(7) 0.109(12) 0.015(7) -0.013(8) 0.017(6)
C2M 0.081(10) 0.053(8) 0.34(2) -0.011(12) -0.026(12) -0.010(9)
C3M 0.26(3) 0.074(13) 0.62(4) 0.12(2) -0.26(3) -0.029(13)
C4M 0.19(3) 0.056(10) 0.90(9) 0.03(2) -0.26(4) -0.012(11)
C5M 0.112(16) 0.091(11) 0.31(3) 0.056(12) -0.030(17) -0.022(11)
C6M 0.134(13) 0.199(19) 0.23(2) -0.056(18) -0.076(15) 0.113(15)
C7M 0.37(3) 0.20(2) 0.144(15) -0.002(15) 0.001(14) -0.24(3)
C8M 0.173(18) 0.203(19) 0.157(15) 0.042(15) -0.003(13) 0.020(18)
C1N 0.091(12) 0.095(12) 0.082(11) -0.023(9) 0.007(9) 0.044(9)
C2N 0.24(2) 0.174(13) 0.120(11) -0.008(11) 0.006(15) 0.163(14)
C3N 0.26(2) 0.18(2) 0.079(9) 0.026(10) 0.043(12) 0.155(18)
C4N 0.30(2) 0.28(3) 0.24(3) -0.03(3) 0.04(2) 0.24(3)
C5N 0.51(4) 0.30(3) 0.107(16) 0.055(17) 0.09(2) 0.35(3)
C6N 0.38(3) 0.171(15) 0.086(10) 0.013(11) 0.025(13) 0.18(2)
C7N 0.30(3) 0.168(15) 0.075(8) 0.044(10) 0.081(13) 0.183(18)
C8N 0.254(19) 0.24(2) 0.142(16) 0.093(17) 0.054(15) 0.080(18)
C1O 0.118(12) 0.080(9) 0.069(10) 0.015(7) 0.026(9) 0.055(8)
C2O 0.23(2) 0.077(9) 0.114(14) 0.027(8) 0.000(12) 0.053(9)
C3O 0.25(2) 0.098(14) 0.144(18) -0.041(10) 0.073(15) -0.003(11)
C4O 0.42(5) 0.15(2) 0.107(12) -0.046(12) 0.059(15) -0.05(2)
C5O 0.20(2) 0.078(13) 0.151(15) -0.019(11) -0.001(14) 0.021(11)
C6O 0.223(18) 0.087(12) 0.144(13) 0.033(12) 0.025(16) 0.042(14)
C7O 0.193(17) 0.093(12) 0.22(2) -0.026(13) 0.060(17) 0.018(10)
C8O 0.181(16) 0.12(2) 0.36(3) 0.030(18) -0.077(19) 0.070(15)
C1P 0.067(9) 0.079(9) 0.115(12) 0.054(9) 0.046(8) 0.045(8)
C2P 0.103(11) 0.091(11) 0.127(14) 0.067(10) 0.064(10) 0.060(9)
C3P 0.19(2) 0.156(17) 0.134(16) 0.070(14) 0.068(15) 0.126(17)
C4P 0.134(18) 0.20(2) 0.24(3) 0.11(2) 0.132(19) 0.084(18)
C5P 0.149(18) 0.139(17) 0.37(4) 0.19(2) 0.16(2) 0.106(16)
C6P 0.19(2) 0.131(18) 0.30(3) 0.15(2) 0.17(2) 0.114(17)
C7P 0.164(17) 0.074(11) 0.171(18) 0.027(12) 0.067(15) 0.075(12)
C8P 0.19(2) 0.24(3) 0.20(2) 0.16(2) 0.13(2) 0.20(2)

loop_
_atom_type_symbol
_atom_type_description
_atom_type_scat_dispersion_real
_atom_type_scat_dispersion_imag
_atom_type_scat_source
C C 0.0033 0.0016 'International Tables Vol C Tables 4.2.6.8 and 6.1.1.4'
H H 0.0000 0.0000 'International Tables Vol C Tables 4.2.6.8 and 6.1.1.4'
O O 0.0106 0.0060 'International Tables Vol C Tables 4.2.6.8 and 6.1.1.4'
Zr Zr -2.9673 0.5597 'International Tables Vol C Tables 4.2.6.8 and 6.1.1.4'

loop_
_geom_angle_atom_site_label_1
_geom_angle_atom_site_label_2
_geom_angle_atom_site_label_3
_geom_angle
_geom_angle_site_symmetry_1
_geom_angle_site_symmetry_3
_geom_angle_publ_flag
O5 Zr1 O1 93.7(2) . . ?
O5 Zr1 O6 74.5(2) . . ?
O1 Zr1 O6 70.5(2) . . ?
O5 Zr1 O19 84.5(3) . . ?
O1 Zr1 O19 144.0(3) . . ?
O6 Zr1 O19 141.6(2) . . ?
O5 Zr1 O3 73.7(2) . . ?
O1 Zr1 O3 70.1(2) . . ?
O6 Zr1 O3 126.6(2) . . ?
O19 Zr1 O3 75.0(2) . . ?
O5 Zr1 O29 84.1(3) . . ?
O1 Zr1 O29 142.6(3) . . ?
O6 Zr1 O29 72.9(2) . . ?
O19 Zr1 O29 73.2(3) . . ?
O3 Zr1 O29 142.6(2) . . ?
O5 Zr1 O10 150.3(3) . . ?
O1 Zr1 O10 88.5(3) . . ?
O6 Zr1 O10 133.4(2) . . ?
O19 Zr1 O10 76.7(3) . . ?
O3 Zr1 O10 79.3(2) . . ?
O29 Zr1 O10 111.5(3) . . ?
O5 Zr1 O9 152.9(3) . . ?
O1 Zr1 O9 91.8(3) . . ?
O6 Zr1 O9 82.4(3) . . ?
O19 Zr1 O9 106.1(3) . . ?
O3 Zr1 O9 132.8(2) . . ?
O29 Zr1 O9 75.6(3) . . ?
O10 Zr1 O9 56.4(3) . . ?
O5 Zr1 C1A 174.1(3) . . ?
O1 Zr1 C1A 91.9(3) . . ?
O6 Zr1 C1A 109.2(3) . . ?
O19 Zr1 C1A 89.9(3) . . ?
O3 Zr1 C1A 106.6(3) . . ?
O29 Zr1 C1A 92.6(3) . . ?
O10 Zr1 C1A 28.0(3) . . ?
O9 Zr1 C1A 28.4(3) . . ?
O5 Zr1 Zr4 31.10(17) . . ?
O1 Zr1 Zr4 85.85(18) . . ?
O6 Zr1 Zr4 43.70(17) . . ?
O19 Zr1 Zr4 108.33(19) . . ?
O3 Zr1 Zr4 99.14(16) . . ?
O29 Zr1 Zr4 73.13(19) . . ?
O10 Zr1 Zr4 174.29(19) . . ?
O9 Zr1 Zr4 123.32(19) . . ?
C1A Zr1 Zr4 151.7(3) . . ?
O5 Zr1 Zr5 32.06(17) . . ?
O1 Zr1 Zr5 85.74(18) . . ?
O6 Zr1 Zr5 100.93(17) . . ?
O19 Zr1 Zr5 73.8(2) . . ?
O3 Zr1 Zr5 42.07(15) . . ?
O29 Zr1 Zr5 109.1(2) . . ?
O10 Zr1 Zr5 119.01(18) . . ?
O9 Zr1 Zr5 174.9(2) . . ?
C1A Zr1 Zr5 147.0(3) . . ?
Zr4 Zr1 Zr5 61.01(3) . . ?
O5 Zr1 Zr3 80.69(16) . . ?
O1 Zr1 Zr3 33.29(18) . . ?
O6 Zr1 Zr3 37.45(16) . . ?
O19 Zr1 Zr3 164.2(2) . . ?
O3 Zr1 Zr3 95.62(16) . . ?
O29 Zr1 Zr3 110.31(18) . . ?
O10 Zr1 Zr3 114.53(19) . . ?
O9 Zr1 Zr3 89.61(19) . . ?
C1A Zr1 Zr3 105.1(2) . . ?
Zr4 Zr1 Zr3 60.03(3) . . ?
Zr5 Zr1 Zr3 90.73(4) . . ?
O8 Zr2 O1 96.4(2) . . ?
O8 Zr2 O2 74.9(2) . . ?
O1 Zr2 O2 70.7(3) . . ?
O8 Zr2 O18 84.1(2) . . ?
O1 Zr2 O18 143.0(3) . . ?
O2 Zr2 O18 143.0(3) . . ?
O8 Zr2 O3 74.4(2) . . ?
O1 Zr2 O3 70.0(2) . . ?
O2 Zr2 O3 126.1(2) . . ?
O18 Zr2 O3 74.6(3) . . ?
O8 Zr2 O15 82.1(3) . . ?
O1 Zr2 O15 142.9(3) . . ?
O2 Zr2 O15 73.2(3) . . ?
O18 Zr2 O15 74.0(3) . . ?
O3 Zr2 O15 142.4(3) . . ?
O8 Zr2 O12 151.8(3) . . ?
O1 Zr2 O12 87.8(3) . . ?
O2 Zr2 O12 132.1(2) . . ?
O18 Zr2 O12 76.1(3) . . ?
O3 Zr2 O12 81.0(2) . . ?
O15 Zr2 O12 110.7(3) . . ?
O8 Zr2 O11 150.4(3) . . ?
O1 Zr2 O11 90.0(3) . . ?
O2 Zr2 O11 80.1(3) . . ?
O18 Zr2 O11 107.6(3) . . ?
O3 Zr2 O11 134.4(3) . . ?
O15 Zr2 O11 75.6(3) . . ?
O12 Zr2 O11 56.9(3) . . ?
O8 Zr2 C1B 174.0(3) . . ?
O1 Zr2 C1B 89.4(3) . . ?
O2 Zr2 C1B 105.9(4) . . ?
O18 Zr2 C1B 92.0(3) . . ?
O3 Zr2 C1B 109.0(4) . . ?
O15 Zr2 C1B 92.3(4) . . ?
O12 Zr2 C1B 29.3(4) . . ?
O11 Zr2 C1B 27.6(3) . . ?
O8 Zr2 Zr6 32.43(18) . . ?
O1 Zr2 Zr6 86.08(18) . . ?
O2 Zr2 Zr6 42.62(17) . . ?
O18 Zr2 Zr6 110.56(18) . . ?
O3 Zr2 Zr6 99.50(16) . . ?
O15 Zr2 Zr6 72.9(2) . . ?
O12 Zr2 Zr6 173.25(19) . . ?
O11 Zr2 Zr6 120.2(2) . . ?
C1B Zr2 Zr6 147.6(4) . . ?
O8 Zr2 Zr5 32.57(17) . . ?
O1 Zr2 Zr5 85.87(16) . . ?
O2 Zr2 Zr5 100.26(17) . . ?
O18 Zr2 Zr5 74.86(17) . . ?
O3 Zr2 Zr5 42.01(16) . . ?
O15 Zr2 Zr5 108.94(19) . . ?
O12 Zr2 Zr5 120.92(18) . . ?
O11 Zr2 Zr5 175.4(2) . . ?
C1B Zr2 Zr5 150.2(4) . . ?
Zr6 Zr2 Zr5 61.46(3) . . ?
O8 Zr2 Zr3 83.06(18) . . ?
O1 Zr2 Zr3 32.86(18) . . ?
O2 Zr2 Zr3 38.03(18) . . ?
O18 Zr2 Zr3 165.35(17) . . ?
O3 Zr2 Zr3 95.02(17) . . ?
O15 Zr2 Zr3 111.1(2) . . ?
O12 Zr2 Zr3 113.06(19) . . ?
O11 Zr2 Zr3 87.1(2) . . ?
C1B Zr2 Zr3 101.3(3) . . ?
Zr6 Zr2 Zr3 60.20(3) . . ?
Zr5 Zr2 Zr3 90.50(4) . . ?
O7 Zr3 O1 94.0(2) . . ?
O7 Zr3 O31 83.9(3) . . ?
O1 Zr3 O31 144.2(3) . . ?
O7 Zr3 O6 75.0(2) . . ?
O1 Zr3 O6 70.6(2) . . ?
O31 Zr3 O6 74.3(3) . . ?
O7 Zr3 O33 83.6(3) . . ?
O1 Zr3 O33 142.9(3) . . ?
O31 Zr3 O33 72.6(3) . . ?
O6 Zr3 O33 142.1(3) . . ?
O7 Zr3 O2 73.2(2) . . ?
O1 Zr3 O2 69.9(3) . . ?
O31 Zr3 O2 141.2(3) . . ?
O6 Zr3 O2 126.4(2) . . ?
O33 Zr3 O2 74.1(3) . . ?
O7 Zr3 O14 151.6(3) . . ?
O1 Zr3 O14 89.0(3) . . ?
O31 Zr3 O14 109.5(3) . . ?
O6 Zr3 O14 132.0(3) . . ?
O33 Zr3 O14 77.2(3) . . ?
O2 Zr3 O14 81.4(3) . . ?
O7 Zr3 O13 152.0(3) . . ?
O1 Zr3 O13 89.1(3) . . ?
O31 Zr3 O13 77.6(3) . . ?
O6 Zr3 O13 79.8(3) . . ?
O33 Zr3 O13 110.1(3) . . ?
O2 Zr3 O13 133.3(3) . . ?
O14 Zr3 O13 56.2(3) . . ?
O7 Zr3 C1C 177.9(3) . . ?
O1 Zr3 C1C 88.1(3) . . ?
O31 Zr3 C1C 94.4(4) . . ?
O6 Zr3 C1C 105.8(3) . . ?
O33 Zr3 C1C 94.7(3) . . ?
O2 Zr3 C1C 107.5(4) . . ?
O14 Zr3 C1C 28.3(3) . . ?
O13 Zr3 C1C 27.9(3) . . ?
O7 Zr3 Zr4 31.74(18) . . ?
O1 Zr3 Zr4 86.01(17) . . ?
O31 Zr3 Zr4 73.5(2) . . ?
O6 Zr3 Zr4 43.59(17) . . ?
O33 Zr3 Zr4 108.3(2) . . ?
O2 Zr3 Zr4 99.15(16) . . ?
O14 Zr3 Zr4 174.4(2) . . ?
O13 Zr3 Zr4 121.2(2) . . ?
C1C Zr3 Zr4 148.7(3) . . ?
O7 Zr3 Zr6 31.40(18) . . ?
O1 Zr3 Zr6 85.27(18) . . ?
O31 Zr3 Zr6 108.4(2) . . ?
O6 Zr3 Zr6 100.40(17) . . ?
O33 Zr3 Zr6 73.5(2) . . ?
O2 Zr3 Zr6 42.12(16) . . ?
O14 Zr3 Zr6 121.3(2) . . ?
O13 Zr3 Zr6 173.9(2) . . ?
C1C Zr3 Zr6 149.1(3) . . ?
Zr4 Zr3 Zr6 60.75(3) . . ?
O7 Zr3 Zr1 81.02(18) . . ?
O1 Zr3 Zr1 33.76(17) . . ?
O31 Zr3 Zr1 111.39(19) . . ?
O6 Zr3 Zr1 37.08(17) . . ?
O33 Zr3 Zr1 163.5(2) . . ?
O2 Zr3 Zr1 95.77(17) . . ?
O14 Zr3 Zr1 114.65(19) . . ?
O13 Zr3 Zr1 86.4(2) . . ?
C1C Zr3 Zr1 100.8(3) . . ?
Zr4 Zr3 Zr1 59.78(3) . . ?
Zr6 Zr3 Zr1 90.21(4) . . ?
O5 Zr4 O7 88.3(2) . . ?
O5 Zr4 O21 86.3(3) . . ?
O7 Zr4 O21 143.0(3) . . ?
O5 Zr4 O27 141.4(3) . . ?
O7 Zr4 O27 84.0(3) . . ?
O21 Zr4 O27 77.8(3) . . ?
O5 Zr4 O30 142.0(3) . . ?
O7 Zr4 O30 84.0(3) . . ?
O21 Zr4 O30 120.8(3) . . ?
O27 Zr4 O30 74.7(3) . . ?
O5 Zr4 O28 85.4(3) . . ?
O7 Zr4 O28 141.0(3) . . ?
O21 Zr4 O28 74.9(3) . . ?
O27 Zr4 O28 122.8(3) . . ?
O30 Zr4 O28 77.9(3) . . ?
O5 Zr4 O4 69.2(2) . . ?
O7 Zr4 O4 70.0(2) . . ?
O21 Zr4 O4 73.9(2) . . ?
O27 Zr4 O4 72.6(3) . . ?
O30 Zr4 O4 139.7(3) . . ?
O28 Zr4 O4 140.6(2) . . ?
O5 Zr4 O6 69.5(2) . . ?
O7 Zr4 O6 69.9(2) . . ?
O21 Zr4 O6 140.0(3) . . ?
O27 Zr4 O6 140.0(2) . . ?
O30 Zr4 O6 72.9(3) . . ?
O28 Zr4 O6 71.8(3) . . ?
O4 Zr4 O6 122.1(2) . . ?
O5 Zr4 Zr1 31.34(17) . . ?
O7 Zr4 Zr1 81.18(17) . . ?
O21 Zr4 Zr1 110.4(2) . . ?
O27 Zr4 Zr1 163.5(2) . . ?
O30 Zr4 Zr1 110.7(2) . . ?
O28 Zr4 Zr1 73.6(2) . . ?
O4 Zr4 Zr1 95.44(14) . . ?
O6 Zr4 Zr1 38.49(15) . . ?
O5 Zr4 Zr3 81.00(16) . . ?
O7 Zr4 Zr3 31.45(18) . . ?
O21 Zr4 Zr3 166.0(2) . . ?
O27 Zr4 Zr3 108.8(2) . . ?
O30 Zr4 Zr3 73.2(2) . . ?
O28 Zr4 Zr3 109.7(2) . . ?
O4 Zr4 Zr3 95.96(14) . . ?
O6 Zr4 Zr3 38.78(14) . . ?
Zr1 Zr4 Zr3 60.19(3) . . ?
O5 Zr4 Zr6 80.56(17) . . ?
O7 Zr4 Zr6 30.60(18) . . ?
O21 Zr4 Zr6 112.5(2) . . ?
O27 Zr4 Zr6 73.7(2) . . ?
O30 Zr4 Zr6 108.3(2) . . ?
O28 Zr4 Zr6 163.4(2) . . ?
O4 Zr4 Zr6 39.59(14) . . ?
O6 Zr4 Zr6 94.95(15) . . ?
Zr1 Zr4 Zr6 89.81(4) . . ?
Zr3 Zr4 Zr6 59.64(3) . . ?
O5 Zr4 Zr5 30.48(18) . . ?
O7 Zr4 Zr5 80.94(18) . . ?
O21 Zr4 Zr5 76.0(2) . . ?
O27 Zr4 Zr5 110.9(2) . . ?
O30 Zr4 Zr5 163.2(2) . . ?
O28 Zr4 Zr5 109.71(19) . . ?
O4 Zr4 Zr5 38.96(15) . . ?
O6 Zr4 Zr5 94.78(16) . . ?
Zr1 Zr4 Zr5 59.58(3) . . ?
Zr3 Zr4 Zr5 90.00(4) . . ?
Zr6 Zr4 Zr5 60.36(3) . . ?
O5 Zr5 O8 89.8(2) . . ?
O5 Zr5 O23 144.1(3) . . ?
O8 Zr5 O23 99.5(3) . . ?
O5 Zr5 O20 85.4(3) . . ?
O8 Zr5 O20 142.3(2) . . ?
O23 Zr5 O20 106.1(3) . . ?
O5 Zr5 O17 142.2(2) . . ?
O8 Zr5 O17 80.7(3) . . ?
O23 Zr5 O17 73.7(3) . . ?
O20 Zr5 O17 80.6(3) . . ?
O5 Zr5 O4 70.9(2) . . ?
O8 Zr5 O4 69.0(2) . . ?
O23 Zr5 O4 80.3(3) . . ?
O20 Zr5 O4 141.8(2) . . ?
O17 Zr5 O4 135.8(3) . . ?
O5 Zr5 O22 77.9(3) . . ?
O8 Zr5 O22 142.7(3) . . ?
O23 Zr5 O22 73.8(3) . . ?
O20 Zr5 O22 72.3(3) . . ?
O17 Zr5 O22 129.1(3) . . ?
O4 Zr5 O22 73.7(2) . . ?
O5 Zr5 O3 70.0(2) . . ?
O8 Zr5 O3 70.9(2) . . ?
O23 Zr5 O3 145.8(3) . . ?
O20 Zr5 O3 72.3(2) . . ?
O17 Zr5 O3 72.4(2) . . ?
O4 Zr5 O3 122.8(2) . . ?
O22 Zr5 O3 133.4(3) . . ?
O5 Zr5 Zr1 31.68(16) . . ?
O8 Zr5 Zr1 83.20(18) . . ?
O23 Zr5 Zr1 175.4(2) . . ?
O20 Zr5 Zr1 73.3(2) . . ?
O17 Zr5 Zr1 110.56(18) . . ?
O4 Zr5 Zr1 97.34(16) . . ?
O22 Zr5 Zr1 101.8(2) . . ?
O3 Zr5 Zr1 38.67(16) . . ?
O5 Zr5 Zr2 81.11(16) . . ?
O8 Zr5 Zr2 32.00(17) . . ?
O23 Zr5 Zr2 123.3(2) . . ?
O20 Zr5 Zr2 110.52(17) . . ?
O17 Zr5 Zr2 71.54(17) . . ?
O4 Zr5 Zr2 95.19(15) . . ?
O22 Zr5 Zr2 158.5(2) . . ?
O3 Zr5 Zr2 39.07(15) . . ?
Zr1 Zr5 Zr2 60.68(3) . . ?
O5 Zr5 Zr4 29.90(17) . . ?
O8 Zr5 Zr4 81.78(18) . . ?
O23 Zr5 Zr4 117.1(2) . . ?
O20 Zr5 Zr4 109.3(2) . . ?
O17 Zr5 Zr4 160.81(18) . . ?
O4 Zr5 Zr4 41.18(16) . . ?
O22 Zr5 Zr4 70.1(2) . . ?
O3 Zr5 Zr4 94.52(16) . . ?
Zr1 Zr5 Zr4 59.42(3) . . ?
Zr2 Zr5 Zr4 89.43(4) . . ?
O5 Zr5 Zr6 79.57(16) . . ?
O8 Zr5 Zr6 30.37(17) . . ?
O23 Zr5 Zr6 91.2(2) . . ?
O20 Zr5 Zr6 162.6(2) . . ?
O17 Zr5 Zr6 106.30(19) . . ?
O4 Zr5 Zr6 38.63(15) . . ?
O22 Zr5 Zr6 112.36(19) . . ?
O3 Zr5 Zr6 94.24(15) . . ?
Zr1 Zr5 Zr6 89.34(4) . . ?
Zr2 Zr5 Zr6 58.76(3) . . ?
Zr4 Zr5 Zr6 59.72(3) . . ?
O8 Zr6 O7 90.8(3) . . ?
O8 Zr6 O32 143.7(3) . . ?
O7 Zr6 O32 84.3(3) . . ?
O8 Zr6 O16 84.1(3) . . ?
O7 Zr6 O16 143.2(3) . . ?
O32 Zr6 O16 78.8(3) . . ?
O8 Zr6 O26 141.6(2) . . ?
O7 Zr6 O26 82.2(3) . . ?
O32 Zr6 O26 73.4(3) . . ?
O16 Zr6 O26 122.7(3) . . ?
O8 Zr6 O4 69.2(2) . . ?
O7 Zr6 O4 71.9(2) . . ?
O32 Zr6 O4 140.7(3) . . ?
O16 Zr6 O4 137.5(3) . . ?
O26 Zr6 O4 72.7(2) . . ?
O8 Zr6 O25 89.3(2) . . ?
O7 Zr6 O25 143.1(3) . . ?
O32 Zr6 O25 115.6(3) . . ?
O16 Zr6 O25 73.6(3) . . ?
O26 Zr6 O25 75.0(3) . . ?
O4 Zr6 O25 73.7(2) . . ?
O8 Zr6 O2 71.0(2) . . ?
O7 Zr6 O2 70.2(2) . . ?
O32 Zr6 O2 73.5(3) . . ?
O16 Zr6 O2 73.6(3) . . ?
O26 Zr6 O2 138.5(3) . . ?
O4 Zr6 O2 123.5(2) . . ?
O25 Zr6 O2 143.2(3) . . ?
O8 Zr6 Zr2 32.48(16) . . ?
O7 Zr6 Zr2 81.51(17) . . ?
O32 Zr6 Zr2 111.4(2) . . ?
O16 Zr6 Zr2 74.8(2) . . ?
O26 Zr6 Zr2 162.4(2) . . ?
O4 Zr6 Zr2 95.79(15) . . ?
O25 Zr6 Zr2 115.23(19) . . ?
O2 Zr6 Zr2 38.68(16) . . ?
O8 Zr6 Zr3 83.40(18) . . ?
O7 Zr6 Zr3 31.27(17) . . ?
O32 Zr6 Zr3 73.9(2) . . ?
O16 Zr6 Zr3 111.97(19) . . ?
O26 Zr6 Zr3 106.9(2) . . ?
O4 Zr6 Zr3 97.60(16) . . ?
O25 Zr6 Zr3 170.26(18) . . ?
O2 Zr6 Zr3 39.21(17) . . ?
Zr2 Zr6 Zr3 60.54(3) . . ?
O8 Zr6 Zr4 82.42(17) . . ?
O7 Zr6 Zr4 30.76(17) . . ?
O32 Zr6 Zr4 108.6(2) . . ?
O16 Zr6 Zr4 164.9(2) . . ?
O26 Zr6 Zr4 72.43(19) . . ?
O4 Zr6 Zr4 41.40(16) . . ?
O25 Zr6 Zr4 113.07(19) . . ?
O2 Zr6 Zr4 95.39(17) . . ?
Zr2 Zr6 Zr4 90.14(4) . . ?
Zr3 Zr6 Zr4 59.61(3) . . ?
O8 Zr6 Zr5 30.96(15) . . ?
O7 Zr6 Zr5 80.65(17) . . ?
O32 Zr6 Zr5 163.5(2) . . ?
O16 Zr6 Zr5 109.8(2) . . ?
O26 Zr6 Zr5 110.82(19) . . ?
O4 Zr6 Zr5 38.23(15) . . ?
O25 Zr6 Zr5 80.74(17) . . ?
O2 Zr6 Zr5 95.04(16) . . ?
Zr2 Zr6 Zr5 59.77(3) . . ?
Zr3 Zr6 Zr5 89.72(4) . . ?
Zr4 Zr6 Zr5 59.92(3) . . ?
Zr3 O1 Zr2 114.2(3) . . ?
Zr3 O1 Zr1 112.9(3) . . ?
Zr2 O1 Zr1 114.3(3) . . ?
Zr2 O2 Zr3 104.9(3) . . ?
Zr2 O2 Zr6 98.7(2) . . ?
Zr3 O2 Zr6 98.7(3) . . ?
Zr1 O3 Zr2 105.3(3) . . ?
Zr1 O3 Zr5 99.3(2) . . ?
Zr2 O3 Zr5 98.9(2) . . ?
Zr5 O4 Zr6 103.1(2) . . ?
Zr5 O4 Zr4 99.9(2) . . ?
Zr6 O4 Zr4 99.0(2) . . ?
Zr4 O5 Zr1 117.6(3) . . ?
Zr4 O5 Zr5 119.6(3) . . ?
Zr1 O5 Zr5 116.3(3) . . ?
Zr1 O6 Zr3 105.5(3) . . ?
Zr1 O6 Zr4 97.8(2) . . ?
Zr3 O6 Zr4 97.6(2) . . ?
Zr3 O7 Zr6 117.3(3) . . ?
Zr3 O7 Zr4 116.8(3) . . ?
Zr6 O7 Zr4 118.6(3) . . ?
Zr6 O8 Zr2 115.1(3) . . ?
Zr6 O8 Zr5 118.7(3) . . ?
Zr2 O8 Zr5 115.4(3) . . ?
C1A O9 Zr1 91.7(7) . . ?
C1A O10 Zr1 92.4(6) . . ?
C1B O11 Zr2 93.1(7) . . ?
C1B O12 Zr2 91.6(7) . . ?
C1C O13 Zr3 91.9(7) . . ?
C1C O14 Zr3 92.5(7) . . ?
C1D O15 Zr2 132.2(8) . . ?
C1D O16 Zr6 132.8(8) . . ?
C1E O17 Zr5 137.5(7) . . ?
C1E O18 Zr2 132.0(6) . . ?
C1F O19 Zr1 133.3(7) . . ?
C1F O20 Zr5 135.2(7) . . ?
C1G O21 Zr4 131.9(7) . . ?
C1G O22 Zr5 135.2(7) . . ?
C1H O23 Zr5 136.1(7) . . ?
C1I O25 Zr6 133.0(9) . . ?
C1J O26 Zr6 133.2(7) . . ?
C1J O27 Zr4 134.4(7) . . ?
C1K O28 Zr4 135.8(7) . . ?
C1K O29 Zr1 133.5(7) . . ?
C1L O30 Zr4 135.9(8) . . ?
C1L O31 Zr3 134.3(7) . . ?
C1M O32 Zr6 132.4(8) . . ?
C1M O33 Zr3 133.6(8) . . ?
C1N O34 H34 109.5 . . ?
C1O O36 H36 109.5 . . ?
C1P O39 H39 109.5 . . ?
O10 C1A O9 119.1(11) . . ?
O10 C1A C2A 120.5(10) . . ?
O9 C1A C2A 120.4(11) . . ?
O10 C1A Zr1 59.6(6) . . ?
O9 C1A Zr1 59.8(6) . . ?
C2A C1A Zr1 173.4(7) . . ?
C1A C2A C7A 115.6(10) . . ?
C1A C2A C3A 109.0(10) . . ?
C7A C2A C3A 102.4(11) . . ?
C1A C2A H2A 109.9 . . ?
C7A C2A H2A 109.9 . . ?
C3A C2A H2A 109.9 . . ?
C4A C3A C2A 108.2(13) . . ?
C4A C3A C8A 84.4(16) . . ?
C2A C3A C8A 92.6(11) . . ?
C4A C3A H3A 121.0 . . ?
C2A C3A H3A 121.0 . . ?
C8A C3A H3A 121.0 . . ?
C5A C4A C3A 122.2(19) . . ?
C5A C4A H4A 118.9 . . ?
C3A C4A H4A 118.9 . . ?
C4A C5A C6A 101(2) . . ?
C4A C5A H5A 129.4 . . ?
C6A C5A H5A 129.4 . . ?
C7A C6A C5A 114(2) . . ?
C7A C6A C8A 88.1(13) . . ?
C5A C6A C8A 100.4(19) . . ?
C7A C6A H6A 116.7 . . ?
C5A C6A H6A 116.7 . . ?
C8A C6A H6A 116.7 . . ?
C6A C7A C2A 111.2(14) . . ?
C6A C7A H7A1 109.4 . . ?
C2A C7A H7A1 109.4 . . ?
C6A C7A H7A2 109.4 . . ?
C2A C7A H7A2 109.4 . . ?
H7A1 C7A H7A2 108.0 . . ?
C6A C8A C3A 100.3(15) . . ?
C6A C8A H8A1 111.7 . . ?
C3A C8A H8A1 111.7 . . ?
C6A C8A H8A2 111.7 . . ?
C3A C8A H8A2 111.7 . . ?
H8A1 C8A H8A2 109.5 . . ?
O11 C1B O12 118.4(10) . . ?
O11 C1B C2B 122.2(12) . . ?
O12 C1B C2B 119.5(13) . . ?
O11 C1B Zr2 59.3(6) . . ?
O12 C1B Zr2 59.1(5) . . ?
C2B C1B Zr2 177.5(10) . . ?
C7B C2B C3B 99.4(16) . . ?
C7B C2B C1B 107.7(14) . . ?
C3B C2B C1B 115.1(12) . . ?
C7B C2B H2B 111.3 . . ?
C3B C2B H2B 111.3 . . ?
C1B C2B H2B 111.3 . . ?
C4B C3B C8B 112(2) . . ?
C4B C3B C2B 101.4(17) . . ?
C8B C3B C2B 94.2(16) . . ?
C4B C3B H3B 115.6 . . ?
C8B C3B H3B 115.6 . . ?
C2B C3B H3B 115.6 . . ?
C5B C4B C3B 104(2) . . ?
C5B C4B H4B 128.1 . . ?
C3B C4B H4B 128.1 . . ?
C4B C5B C6B 109(2) . . ?
C4B C5B H5B 125.5 . . ?
C6B C5B H5B 125.5 . . ?
C5B C6B C8B 107(3) . . ?
C5B C6B C7B 114(2) . . ?
C8B C6B C7B 84(2) . . ?
C5B C6B H6B 115.9 . . ?
C8B C6B H6B 115.9 . . ?
C7B C6B H6B 115.9 . . ?
C2B C7B C6B 104.1(16) . . ?
C2B C7B H7B1 110.9 . . ?
C6B C7B H7B1 110.9 . . ?
C2B C7B H7B2 110.9 . . ?
C6B C7B H7B2 110.9 . . ?
H7B1 C7B H7B2 109.0 . . ?
C6B C8B C3B 91(2) . . ?
C6B C8B H8B1 113.4 . . ?
C3B C8B H8B1 113.4 . . ?
C6B C8B H8B2 113.4 . . ?
C3B C8B H8B2 113.4 . . ?
H8B1 C8B H8B2 110.7 . . ?
O13 C1C O14 119.4(11) . . ?
O13 C1C C2C 121.1(13) . . ?
O14 C1C C2C 119.5(13) . . ?
O13 C1C Zr3 60.2(6) . . ?
O14 C1C Zr3 59.3(6) . . ?
C2C C1C Zr3 178.2(12) . . ?
C3C C2C C1C 115.2(15) . . ?
C3C C2C C7C 108.8(18) . . ?
C1C C2C C7C 118.2(16) . . ?
C3C C2C H2C 104.3 . . ?
C1C C2C H2C 104.3 . . ?
C7C C2C H2C 104.3 . . ?
C2C C3C C8C 94(2) . . ?
C2C C3C C4C 108(2) . . ?
C8C C3C C4C 94(2) . . ?
C2C C3C H3C 118.8 . . ?
C8C C3C H3C 118.8 . . ?
C4C C3C H3C 118.8 . . ?
C5C C4C C3C 114(2) . . ?
C5C C4C H4C 123.2 . . ?
C3C C4C H4C 123.2 . . ?
C4C C5C C6C 103.7(19) . . ?
C4C C5C H5C 128.2 . . ?
C6C C5C H5C 128.2 . . ?
C8C C6C C7C 101(2) . . ?
C8C C6C C5C 98(2) . . ?
C7C C6C C5C 103(2) . . ?
C8C C6C H6C 117.2 . . ?
C7C C6C H6C 117.2 . . ?
C5C C6C H6C 117.2 . . ?
C2C C7C C6C 100.3(18) . . ?
C2C C7C H7C1 111.7 . . ?
C6C C7C H7C1 111.7 . . ?
C2C C7C H7C2 111.7 . . ?
C6C C7C H7C2 111.7 . . ?
H7C1 C7C H7C2 109.5 . . ?
C3C C8C C6C 99.2(18) . . ?
C3C C8C H8C1 111.9 . . ?
C6C C8C H8C1 111.9 . . ?
C3C C8C H8C2 111.9 . . ?
C6C C8C H8C2 111.9 . . ?
H8C1 C8C H8C2 109.6 . . ?
O16 C1D O15 127.0(12) . . ?
O16 C1D C2D 116.0(11) . . ?
O15 C1D C2D 116.8(12) . . ?
C3D C2D C7D 103.5(13) . . ?
C3D C2D C1D 105.9(14) . . ?
C7D C2D C1D 119.0(13) . . ?
C3D C2D H2D 109.3 . . ?
C7D C2D H2D 109.3 . . ?
C1D C2D H2D 109.3 . . ?
C8D C3D C2D 99.2(14) . . ?
C8D C3D C4D 90.2(15) . . ?
C2D C3D C4D 98.6(16) . . ?
C8D C3D H3D 120.8 . . ?
C2D C3D H3D 120.8 . . ?
C4D C3D H3D 120.8 . . ?
C5D C4D C3D 115.4(18) . . ?
C5D C4D H4D 122.3 . . ?
C3D C4D H4D 122.3 . . ?
C4D C5D C6D 102.9(17) . . ?
C4D C5D H5D 128.6 . . ?
C6D C5D H5D 128.6 . . ?
C5D C6D C8D 97.9(18) . . ?
C5D C6D C7D 109.2(18) . . ?
C8D C6D C7D 99.2(15) . . ?
C5D C6D H6D 116.0 . . ?
C8D C6D H6D 116.0 . . ?
C7D C6D H6D 116.0 . . ?
C6D C7D C2D 105.9(14) . . ?
C6D C7D H7D1 110.6 . . ?
C2D C7D H7D1 110.6 . . ?
C6D C7D H7D2 110.6 . . ?
C2D C7D H7D2 110.6 . . ?
H7D1 C7D H7D2 108.7 . . ?
C6D C8D C3D 101.5(15) . . ?
C6D C8D H8D1 111.5 . . ?
C3D C8D H8D1 111.5 . . ?
C6D C8D H8D2 111.5 . . ?
C3D C8D H8D2 111.5 . . ?
H8D1 C8D H8D2 109.3 . . ?
O18 C1E O17 124.1(10) . . ?
O18 C1E C2E 116.2(9) . . ?
O17 C1E C2E 119.8(9) . . ?
C1E C2E C3E 110.6(11) . . ?
C1E C2E C7E 117.0(10) . . ?
C3E C2E C7E 98.9(11) . . ?
C1E C2E H2E 109.9 . . ?
C3E C2E H2E 109.9 . . ?
C7E C2E H2E 109.9 . . ?
C4E C3E C2E 109.8(15) . . ?
C4E C3E C8E 90.0(18) . . ?
C2E C3E C8E 95.8(12) . . ?
C4E C3E H3E 118.6 . . ?
C2E C3E H3E 118.6 . . ?
C8E C3E H3E 118.6 . . ?
C5E C4E C3E 121(2) . . ?
C5E C4E H4E 119.7 . . ?
C3E C4E H4E 119.7 . . ?
C4E C5E C6E 96(2) . . ?
C4E C5E H5E 132.1 . . ?
C6E C5E H5E 132.1 . . ?
C8E C6E C7E 94.7(16) . . ?
C8E C6E C5E 109(2) . . ?
C7E C6E C5E 98.9(16) . . ?
C8E C6E H6E 116.9 . . ?
C7E C6E H6E 116.9 . . ?
C5E C6E H6E 116.9 . . ?
C6E C7E C2E 109.6(14) . . ?
C6E C7E H7E1 109.8 . . ?
C2E C7E H7E1 109.8 . . ?
C6E C7E H7E2 109.8 . . ?
C2E C7E H7E2 109.8 . . ?
H7E1 C7E H7E2 108.2 . . ?
C6E C8E C3E 96.5(17) . . ?
C6E C8E H8E1 112.5 . . ?
C3E C8E H8E1 112.5 . . ?
C6E C8E H8E2 112.5 . . ?
C3E C8E H8E2 112.5 . . ?
H8E1 C8E H8E2 110.0 . . ?
O20 C1F O19 124.0(10) . . ?
O20 C1F C2F 120.2(11) . . ?
O19 C1F C2F 115.5(11) . . ?
C3F C2F C1F 113.5(12) . . ?
C3F C2F C7F 106.2(12) . . ?
C1F C2F C7F 111.3(10) . . ?
C3F C2F H2F 108.6 . . ?
C1F C2F H2F 108.6 . . ?
C7F C2F H2F 108.6 . . ?
C2F C3F C4F 106.7(14) . . ?
C2F C3F C8F 93.3(13) . . ?
C4F C3F C8F 95.2(15) . . ?
C2F C3F H3F 118.8 . . ?
C4F C3F H3F 118.8 . . ?
C8F C3F H3F 118.8 . . ?
C5F C4F C3F 114.3(18) . . ?
C5F C4F H4F 122.8 . . ?
C3F C4F H4F 122.8 . . ?
C4F C5F C6F 103.0(17) . . ?
C4F C5F H5F 128.5 . . ?
C6F C5F H5F 128.5 . . ?
C7F C6F C5F 114.3(18) . . ?
C7F C6F C8F 94.7(15) . . ?
C5F C6F C8F 103.2(17) . . ?
C7F C6F H6F 114.2 . . ?
C5F C6F H6F 114.2 . . ?
C8F C6F H6F 114.2 . . ?
C6F C7F C2F 102.1(13) . . ?
C6F C7F H7F1 111.4 . . ?
C2F C7F H7F1 111.4 . . ?
C6F C7F H7F2 111.4 . . ?
C2F C7F H7F2 111.4 . . ?
H7F1 C7F H7F2 109.2 . . ?
C6F C8F C3F 96.0(13) . . ?
C6F C8F H8F1 112.6 . . ?
C3F C8F H8F1 112.6 . . ?
C6F C8F H8F2 112.6 . . ?
C3F C8F H8F2 112.6 . . ?
H8F1 C8F H8F2 110.1 . . ?
O21 C1G O22 125.7(10) . . ?
O21 C1G C2G 119.0(11) . . ?
O22 C1G C2G 115.4(10) . . ?
C3G C2G C7G 101.9(12) . . ?
C3G C2G C1G 110.0(11) . . ?
C7G C2G C1G 116.3(12) . . ?
C3G C2G H2G 109.4 . . ?
C7G C2G H2G 109.4 . . ?
C1G C2G H2G 109.4 . . ?
C8G C3G C2G 99.1(13) . . ?
C8G C3G C4G 98.4(16) . . ?
C2G C3G C4G 104.3(14) . . ?
C8G C3G H3G 117.3 . . ?
C2G C3G H3G 117.3 . . ?
C4G C3G H3G 117.3 . . ?
C5G C4G C3G 111.1(18) . . ?
C5G C4G H4G 124.4 . . ?
C3G C4G H4G 124.4 . . ?
C4G C5G C6G 103.2(18) . . ?
C4G C5G H5G 128.4 . . ?
C6G C5G H5G 128.4 . . ?
C7G C6G C8G 96.3(13) . . ?
C7G C6G C5G 100.9(16) . . ?
C8G C6G C5G 104.6(19) . . ?
C7G C6G H6G 117.3 . . ?
C8G C6G H6G 117.3 . . ?
C5G C6G H6G 117.3 . . ?
C6G C7G C2G 105.2(13) . . ?
C6G C7G H7G1 110.7 . . ?
C2G C7G H7G1 110.7 . . ?
C6G C7G H7G2 110.7 . . ?
C2G C7G H7G2 110.7 . . ?
H7G1 C7G H7G2 108.8 . . ?
C3G C8G C6G 97.5(15) . . ?
C3G C8G H8G1 112.3 . . ?
C6G C8G H8G1 112.3 . . ?
C3G C8G H8G2 112.3 . . ?
C6G C8G H8G2 112.3 . . ?
H8G1 C8G H8G2 109.9 . . ?
O24 C1H O23 122.0(10) . . ?
O24 C1H C2H 119.7(10) . . ?
O23 C1H C2H 118.3(11) . . ?
C1H C2H C3H 116.1(10) . . ?
C1H C2H C7H 112.2(13) . . ?
C3H C2H C7H 102.3(12) . . ?
C1H C2H H2H 108.7 . . ?
C3H C2H H2H 108.7 . . ?
C7H C2H H2H 108.7 . . ?
C8H C3H C4H 97.4(15) . . ?
C8H C3H C2H 100.3(15) . . ?
C4H C3H C2H 108.7(14) . . ?
C8H C3H H3H 116.0 . . ?
C4H C3H H3H 116.0 . . ?
C2H C3H H3H 116.0 . . ?
C5H C4H C3H 109.2(15) . . ?
C5H C4H H4H 125.4 . . ?
C3H C4H H4H 125.4 . . ?
C4H C5H C6H 106.1(15) . . ?
C4H C5H H5H 126.9 . . ?
C6H C5H H5H 126.9 . . ?
C5H C6H C8H 99.6(15) . . ?
C5H C6H C7H 109.4(17) . . ?
C8H C6H C7H 95.2(15) . . ?
C5H C6H H6H 116.5 . . ?
C8H C6H H6H 116.5 . . ?
C7H C6H H6H 116.5 . . ?
C2H C7H C6H 104.3(13) . . ?
C2H C7H H7H1 110.9 . . ?
C6H C7H H7H1 110.9 . . ?
C2H C7H H7H2 110.9 . . ?
C6H C7H H7H2 110.9 . . ?
H7H1 C7H H7H2 108.9 . . ?
C3H C8H C6H 96.6(14) . . ?
C3H C8H H8H1 112.4 . . ?
C6H C8H H8H1 112.4 . . ?
C3H C8H H8H2 112.4 . . ?
C6H C8H H8H2 112.4 . . ?
H8H1 C8H H8H2 110.0 . . ?
O25 C1I C2I 115.6(17) . . ?
O25 C1I H1I1 108.4 . . ?
C2I C1I H1I1 108.4 . . ?
O25 C1I H1I2 108.4 . . ?
C2I C1I H1I2 108.4 . . ?
H1I1 C1I H1I2 107.4 . . ?
C3I C2I C1I 113(2) . . ?
C3I C2I H2I1 109.0 . . ?
C1I C2I H2I1 109.0 . . ?
C3I C2I H2I2 109.0 . . ?
C1I C2I H2I2 109.0 . . ?
H2I1 C2I H2I2 107.8 . . ?
C2I C3I C4I 110(3) . . ?
C2I C3I H3I1 109.7 . . ?
C4I C3I H3I1 109.7 . . ?
C2I C3I H3I2 109.7 . . ?
C4I C3I H3I2 109.7 . . ?
H3I1 C3I H3I2 108.2 . . ?
C3I C4I H4I1 109.5 . . ?
C3I C4I H4I2 109.5 . . ?
H4I1 C4I H4I2 109.5 . . ?
C3I C4I H4I3 109.5 . . ?
H4I1 C4I H4I3 109.5 . . ?
H4I2 C4I H4I3 109.5 . . ?
O27 C1J O26 126.2(11) . . ?
O27 C1J C2J 116.1(11) . . ?
O26 C1J C2J 117.7(11) . . ?
C7J C2J C3J 100.8(15) . . ?
C7J C2J C1J 109.9(12) . . ?
C3J C2J C1J 118.1(11) . . ?
C7J C2J H2J 109.2 . . ?
C3J C2J H2J 109.2 . . ?
C1J C2J H2J 109.2 . . ?
C8J C3J C4J 95.0(19) . . ?
C8J C3J C2J 102.9(16) . . ?
C4J C3J C2J 104.4(15) . . ?
C8J C3J H3J 117.1 . . ?
C4J C3J H3J 117.1 . . ?
C2J C3J H3J 117.1 . . ?
C5J C4J C3J 109.0(19) . . ?
C5J C4J H4J 125.5 . . ?
C3J C4J H4J 125.5 . . ?
C4J C5J C6J 104(2) . . ?
C4J C5J H5J 128.0 . . ?
C6J C5J H5J 128.0 . . ?
C5J C6J C7J 96.5(19) . . ?
C5J C6J C8J 105(2) . . ?
C7J C6J C8J 102(2) . . ?
C5J C6J H6J 117.0 . . ?
C7J C6J H6J 117.0 . . ?
C8J C6J H6J 117.0 . . ?
C6J C7J C2J 105.8(17) . . ?
C6J C7J H7J1 110.6 . . ?
C2J C7J H7J1 110.6 . . ?
C6J C7J H7J2 110.6 . . ?
C2J C7J H7J2 110.6 . . ?
H7J1 C7J H7J2 108.7 . . ?
C3J C8J C6J 95.6(17) . . ?
C3J C8J H8J1 112.6 . . ?
C6J C8J H8J1 112.6 . . ?
C3J C8J H8J2 112.6 . . ?
C6J C8J H8J2 112.6 . . ?
H8J1 C8J H8J2 110.1 . . ?
O29 C1K O28 123.2(10) . . ?
O29 C1K C2K 118.2(11) . . ?
O28 C1K C2K 118.5(11) . . ?
C7K C2K C1K 108.8(14) . . ?
C7K C2K C3K 103.6(12) . . ?
C1K C2K C3K 115.8(11) . . ?
C7K C2K H2K 109.4 . . ?
C1K C2K H2K 109.4 . . ?
C3K C2K H2K 109.4 . . ?
C8K C3K C4K 88.0(14) . . ?
C8K C3K C2K 102.4(13) . . ?
C4K C3K C2K 100.3(14) . . ?
C8K C3K H3K 120.0 . . ?
C4K C3K H3K 120.0 . . ?
C2K C3K H3K 120.0 . . ?
C5K C4K C3K 118(2) . . ?
C5K C4K H4K 121.1 . . ?
C3K C4K H4K 121.1 . . ?
C4K C5K C6K 98.9(18) . . ?
C4K C5K H5K 130.6 . . ?
C6K C5K H5K 130.6 . . ?
C8K C6K C7K 104.5(17) . . ?
C8K C6K C5K 98.3(18) . . ?
C7K C6K C5K 105.4(18) . . ?
C8K C6K H6K 115.5 . . ?
C7K C6K H6K 115.5 . . ?
C5K C6K H6K 115.5 . . ?
C6K C7K C2K 105.1(14) . . ?
C6K C7K H7K1 110.7 . . ?
C2K C7K H7K1 110.7 . . ?
C6K C7K H7K2 110.7 . . ?
C2K C7K H7K2 110.7 . . ?
H7K1 C7K H7K2 108.8 . . ?
C6K C8K C3K 99.0(14) . . ?
C6K C8K H8K1 112.0 . . ?
C3K C8K H8K1 112.0 . . ?
C6K C8K H8K2 112.0 . . ?
C3K C8K H8K2 112.0 . . ?
H8K1 C8K H8K2 109.6 . . ?
O31 C1L O30 122.9(12) . . ?
O31 C1L C2L 123.7(12) . . ?
O30 C1L C2L 113.3(12) . . ?
C7L C2L C1L 107.1(15) . . ?
C7L C2L C3L 102.5(16) . . ?
C1L C2L C3L 104.9(13) . . ?
C7L C2L H2L 113.7 . . ?
C1L C2L H2L 113.7 . . ?
C3L C2L H2L 113.7 . . ?
C4L C3L C8L 95(2) . . ?
C4L C3L C2L 96.8(18) . . ?
C8L C3L C2L 85.0(15) . . ?
C4L C3L H3L 123.6 . . ?
C8L C3L H3L 123.6 . . ?
C2L C3L H3L 123.6 . . ?
C5L C4L C3L 115(2) . . ?
C5L C4L H4L 122.3 . . ?
C3L C4L H4L 122.3 . . ?
C4L C5L C6L 109.7(19) . . ?
C4L C5L H5L 125.1 . . ?
C6L C5L H5L 125.1 . . ?
C5L C6L C7L 109.7(19) . . ?
C5L C6L C8L 98(2) . . ?
C7L C6L C8L 77.3(17) . . ?
C5L C6L H6L 120.8 . . ?
C7L C6L H6L 120.8 . . ?
C8L C6L H6L 120.8 . . ?
C6L C7L C2L 111.8(17) . . ?
C6L C7L H7L1 109.3 . . ?
C2L C7L H7L1 109.3 . . ?
C6L C7L H7L2 109.3 . . ?
C2L C7L H7L2 109.3 . . ?
H7L1 C7L H7L2 107.9 . . ?
C6L C8L C3L 110.4(19) . . ?
C6L C8L H8L1 109.6 . . ?
C3L C8L H8L1 109.6 . . ?
C6L C8L H8L2 109.6 . . ?
C3L C8L H8L2 109.6 . . ?
H8L1 C8L H8L2 108.1 . . ?
O33 C1M O32 126.5(12) . . ?
O33 C1M C2M 118.0(14) . . ?
O32 C1M C2M 115.5(14) . . ?
C3M C2M C7M 117.3(16) . . ?
C3M C2M C1M 120.9(18) . . ?
C7M C2M C1M 121.2(16) . . ?
C3M C2M H2M 92.7 . . ?
C7M C2M H2M 92.7 . . ?
C1M C2M H2M 92.7 . . ?
C2M C3M C4M 105(2) . . ?
C2M C3M C8M 64.4(14) . . ?
C4M C3M C8M 97(2) . . ?
C2M C3M H3M 124.6 . . ?
C4M C3M H3M 124.6 . . ?
C8M C3M H3M 124.6 . . ?
C5M C4M C3M 115(2) . . ?
C5M C4M H4M 122.5 . . ?
C3M C4M H4M 122.5 . . ?
C4M C5M C6M 111(2) . . ?
C4M C5M H5M 124.5 . . ?
C6M C5M H5M 124.5 . . ?
C8M C6M C7M 91.1(17) . . ?
C8M C6M C5M 97(2) . . ?
C7M C6M C5M 93.3(16) . . ?
C8M C6M H6M 122.4 . . ?
C7M C6M H6M 122.4 . . ?
C5M C6M H6M 122.4 . . ?
C2M C7M C6M 91.4(15) . . ?
C2M C7M H7M1 113.4 . . ?
C6M C7M H7M1 113.4 . . ?
C2M C7M H7M2 113.4 . . ?
C6M C7M H7M2 113.4 . . ?
H7M1 C7M H7M2 110.7 . . ?
C6M C8M C3M 108.9(19) . . ?
C6M C8M H8M1 109.9 . . ?
C3M C8M H8M1 109.9 . . ?
C6M C8M H8M2 109.9 . . ?
C3M C8M H8M2 109.9 . . ?
H8M1 C8M H8M2 108.3 . . ?
O35 C1N O34 129.7(15) . . ?
O35 C1N C2N 121.2(15) . . ?
O34 C1N C2N 109.1(15) . . ?
C3N C2N C7N 110.1(15) . . ?
C3N C2N C1N 113.1(18) . . ?
C7N C2N C1N 116.4(16) . . ?
C3N C2N H2N 105.4 . . ?
C7N C2N H2N 105.4 . . ?
C1N C2N H2N 105.4 . . ?
C2N C3N C4N 98.7(18) . . ?
C2N C3N C8N 86.8(17) . . ?
C4N C3N C8N 95.3(18) . . ?
C2N C3N H3N 122.6 . . ?
C4N C3N H3N 122.6 . . ?
C8N C3N H3N 122.6 . . ?
C5N C4N C3N 117(2) . . ?
C5N C4N H4N 121.7 . . ?
C3N C4N H4N 121.7 . . ?
C4N C5N C6N 106(2) . . ?
C4N C5N H5N 126.9 . . ?
C6N C5N H5N 126.9 . . ?
C7N C6N C5N 106(2) . . ?
C7N C6N C8N 91.9(16) . . ?
C5N C6N C8N 96(2) . . ?
C7N C6N H6N 119.0 . . ?
C5N C6N H6N 119.0 . . ?
C8N C6N H6N 119.0 . . ?
C6N C7N C2N 104.9(14) . . ?
C6N C7N H7N1 110.8 . . ?
C2N C7N H7N1 110.8 . . ?
C6N C7N H7N2 110.8 . . ?
C2N C7N H7N2 110.8 . . ?
H7N1 C7N H7N2 108.9 . . ?
C6N C8N C3N 103.3(17) . . ?
C6N C8N H8N1 111.1 . . ?
C3N C8N H8N1 111.1 . . ?
C6N C8N H8N2 111.1 . . ?
C3N C8N H8N2 111.1 . . ?
H8N1 C8N H8N2 109.1 . . ?
O37 C1O O36 125.0(14) . . ?
O37 C1O C2O 128.1(14) . . ?
O36 C1O C2O 106.9(13) . . ?
C7O C2O C3O 108.1(16) . . ?
C7O C2O C1O 112.4(16) . . ?
C3O C2O C1O 107.0(16) . . ?
C7O C2O H2O 109.7 . . ?
C3O C2O H2O 109.7 . . ?
C1O C2O H2O 109.7 . . ?
C8O C3O C2O 96.7(17) . . ?
C8O C3O C4O 93.6(19) . . ?
C2O C3O C4O 101(2) . . ?
C8O C3O H3O 120.0 . . ?
C2O C3O H3O 120.0 . . ?
C4O C3O H3O 120.0 . . ?
C5O C4O C3O 113(2) . . ?
C5O C4O H4O 123.7 . . ?
C3O C4O H4O 123.7 . . ?
C4O C5O C6O 104.7(19) . . ?
C4O C5O H5O 127.7 . . ?
C6O C5O H5O 127.7 . . ?
C8O C6O C5O 99(2) . . ?
C8O C6O C7O 101.9(19) . . ?
C5O C6O C7O 109.2(19) . . ?
C8O C6O H6O 115.0 . . ?
C5O C6O H6O 115.0 . . ?
C7O C6O H6O 115.0 . . ?
C2O C7O C6O 100.1(16) . . ?
C2O C7O H7O1 111.8 . . ?
C6O C7O H7O1 111.8 . . ?
C2O C7O H7O2 111.8 . . ?
C6O C7O H7O2 111.8 . . ?
H7O1 C7O H7O2 109.5 . . ?
C6O C8O C3O 98.7(17) . . ?
C6O C8O H8O1 112.0 . . ?
C3O C8O H8O1 112.0 . . ?
C6O C8O H8O2 112.0 . . ?
C3O C8O H8O2 112.0 . . ?
H8O1 C8O H8O2 109.7 . . ?
O38 C1P O39 122.9(11) . . ?
O38 C1P C2P 122.2(12) . . ?
O39 C1P C2P 114.9(11) . . ?
C3P C2P C7P 102.3(12) . . ?
C3P C2P C1P 110.9(14) . . ?
C7P C2P C1P 116.7(13) . . ?
C3P C2P H2P 108.8 . . ?
C7P C2P H2P 108.8 . . ?
C1P C2P H2P 108.8 . . ?
C2P C3P C4P 103.5(16) . . ?
C2P C3P C8P 97.5(13) . . ?
C4P C3P C8P 95.7(15) . . ?
C2P C3P H3P 118.6 . . ?
C4P C3P H3P 118.6 . . ?
C8P C3P H3P 118.6 . . ?
C5P C4P C3P 111.1(18) . . ?
C5P C4P H4P 124.5 . . ?
C3P C4P H4P 124.5 . . ?
C4P C5P C6P 108.2(17) . . ?
C4P C5P H5P 125.9 . . ?
C6P C5P H5P 125.9 . . ?
C5P C6P C8P 98.5(19) . . ?
C5P C6P C7P 110.0(18) . . ?
C8P C6P C7P 92.4(14) . . ?
C5P C6P H6P 117.3 . . ?
C8P C6P H6P 117.3 . . ?
C7P C6P H6P 117.3 . . ?
C6P C7P C2P 107.3(13) . . ?
C6P C7P H7P1 110.2 . . ?
C2P C7P H7P1 110.2 . . ?
C6P C7P H7P2 110.2 . . ?
C2P C7P H7P2 110.2 . . ?
H7P1 C7P H7P2 108.5 . . ?
C6P C8P C3P 99.0(15) . . ?
C6P C8P H8P1 112.0 . . ?
C3P C8P H8P1 112.0 . . ?
C6P C8P H8P2 112.0 . . ?
C3P C8P H8P2 112.0 . . ?
H8P1 C8P H8P2 109.7 . . ?

loop_
_geom_bond_atom_site_label_1
_geom_bond_atom_site_label_2
_geom_bond_distance
_geom_bond_site_symmetry_2
_geom_bond_publ_flag
Zr1 O5 2.045(6) . ?
Zr1 O1 2.112(6) . ?
Zr1 O6 2.189(7) . ?
Zr1 O19 2.193(7) . ?
Zr1 O3 2.210(7) . ?
Zr1 O29 2.249(7) . ?
Zr1 O10 2.285(7) . ?
Zr1 O9 2.289(7) . ?
Zr1 C1A 2.646(12) . ?
Zr1 Zr4 3.4850(16) . ?
Zr1 Zr5 3.4909(15) . ?
Zr1 Zr3 3.4994(15) . ?
Zr2 O8 2.052(6) . ?
Zr2 O1 2.090(7) . ?
Zr2 O2 2.189(7) . ?
Zr2 O18 2.217(7) . ?
Zr2 O3 2.232(6) . ?
Zr2 O15 2.233(7) . ?
Zr2 O12 2.282(7) . ?
Zr2 O11 2.289(7) . ?
Zr2 C1B 2.658(12) . ?
Zr2 Zr6 3.4614(16) . ?
Zr2 Zr5 3.4980(14) . ?
Zr2 Zr3 3.5064(16) . ?
Zr3 O7 2.042(6) . ?
Zr3 O1 2.086(7) . ?
Zr3 O31 2.200(8) . ?
Zr3 O6 2.208(6) . ?
Zr3 O33 2.210(7) . ?
Zr3 O2 2.235(7) . ?
Zr3 O14 2.276(7) . ?
Zr3 O13 2.296(7) . ?
Zr3 C1C 2.645(12) . ?
Zr3 Zr4 3.4936(15) . ?
Zr3 Zr6 3.4949(16) . ?
Zr4 O5 2.031(6) . ?
Zr4 O7 2.059(6) . ?
Zr4 O21 2.170(7) . ?
Zr4 O27 2.174(8) . ?
Zr4 O30 2.176(8) . ?
Zr4 O28 2.184(8) . ?
Zr4 O4 2.366(6) . ?
Zr4 O6 2.430(6) . ?
Zr4 Zr6 3.5337(16) . ?
Zr4 Zr5 3.5409(16) . ?
Zr5 O5 2.066(6) . ?
Zr5 O8 2.085(6) . ?
Zr5 O23 2.119(7) . ?
Zr5 O20 2.170(7) . ?
Zr5 O17 2.207(6) . ?
Zr5 O4 2.260(6) . ?
Zr5 O22 2.287(7) . ?
Zr5 O3 2.370(6) . ?
Zr5 Zr6 3.5566(15) . ?
Zr6 O8 2.050(6) . ?
Zr6 O7 2.050(7) . ?
Zr6 O32 2.186(7) . ?
Zr6 O16 2.197(8) . ?
Zr6 O26 2.231(7) . ?
Zr6 O4 2.280(6) . ?
Zr6 O25 2.289(7) . ?
Zr6 O2 2.371(6) . ?
O9 C1A 1.261(12) . ?
O10 C1A 1.245(13) . ?
O11 C1B 1.232(15) . ?
O12 C1B 1.302(14) . ?
O13 C1C 1.239(14) . ?
O14 C1C 1.254(14) . ?
O15 C1D 1.282(13) . ?
O16 C1D 1.210(14) . ?
O17 C1E 1.263(11) . ?
O18 C1E 1.252(11) . ?
O19 C1F 1.282(14) . ?
O20 C1F 1.273(13) . ?
O21 C1G 1.253(13) . ?
O22 C1G 1.277(13) . ?
O23 C1H 1.282(12) . ?
O24 C1H 1.257(12) . ?
O25 C1I 1.371(16) . ?
O26 C1J 1.272(13) . ?
O27 C1J 1.253(14) . ?
O28 C1K 1.268(13) . ?
O29 C1K 1.254(12) . ?
O30 C1L 1.276(13) . ?
O31 C1L 1.275(13) . ?
O32 C1M 1.304(15) . ?
O33 C1M 1.229(15) . ?
O34 C1N 1.292(17) . ?
O34 H34 0.8400 . ?
O35 C1N 1.187(17) . ?
O36 C1O 1.328(15) . ?
O36 H36 0.8400 . ?
O37 C1O 1.179(15) . ?
O38 C1P 1.186(13) . ?
O39 C1P 1.332(14) . ?
O39 H39 0.8400 . ?
C1A C2A 1.500(16) . ?
C2A C7A 1.513(13) . ?
C2A C3A 1.527(13) . ?
C2A H2A 1.0000 . ?
C3A C4A 1.459(16) . ?
C3A C8A 1.615(17) . ?
C3A H3A 1.0000 . ?
C4A C5A 1.298(16) . ?
C4A H4A 0.9500 . ?
C5A C6A 1.456(17) . ?
C5A H5A 0.9500 . ?
C6A C7A 1.444(16) . ?
C6A C8A 1.498(17) . ?
C6A H6A 1.0000 . ?
C7A H7A1 0.9900 . ?
C7A H7A2 0.9900 . ?
C8A H8A1 0.9900 . ?
C8A H8A2 0.9900 . ?
C1B C2B 1.535(16) . ?
C2B C7B 1.452(16) . ?
C2B C3B 1.533(15) . ?
C2B H2B 1.0000 . ?
C3B C4B 1.441(17) . ?
C3B C8B 1.508(18) . ?
C3B H3B 1.0000 . ?
C4B C5B 1.305(18) . ?
C4B H4B 0.9500 . ?
C5B C6B 1.473(19) . ?
C5B H5B 0.9500 . ?
C6B C8B 1.477(19) . ?
C6B C7B 1.519(18) . ?
C6B H6B 1.0000 . ?
C7B H7B1 0.9900 . ?
C7B H7B2 0.9900 . ?
C8B H8B1 0.9900 . ?
C8B H8B2 0.9900 . ?
C1C C2C 1.455(18) . ?
C2C C3C 1.432(17) . ?
C2C C7C 1.490(17) . ?
C2C H2C 1.0000 . ?
C3C C8C 1.473(19) . ?
C3C C4C 1.508(18) . ?
C3C H3C 1.0000 . ?
C4C C5C 1.296(17) . ?
C4C H4C 0.9500 . ?
C5C C6C 1.497(18) . ?
C5C H5C 0.9500 . ?
C6C C8C 1.486(19) . ?
C6C C7C 1.497(19) . ?
C6C H6C 1.0000 . ?
C7C H7C1 0.9900 . ?
C7C H7C2 0.9900 . ?
C8C H8C1 0.9900 . ?
C8C H8C2 0.9900 . ?
C1D C2D 1.568(19) . ?
C2D C3D 1.527(15) . ?
C2D C7D 1.540(15) . ?
C2D H2D 1.0000 . ?
C3D C8D 1.507(16) . ?
C3D C4D 1.540(16) . ?
C3D H3D 1.0000 . ?
C4D C5D 1.310(16) . ?
C4D H4D 0.9500 . ?
C5D C6D 1.466(16) . ?
C5D H5D 0.9500 . ?
C6D C8D 1.467(17) . ?
C6D C7D 1.473(16) . ?
C6D H6D 1.0000 . ?
C7D H7D1 0.9900 . ?
C7D H7D2 0.9900 . ?
C8D H8D1 0.9900 . ?
C8D H8D2 0.9900 . ?
C1E C2E 1.494(14) . ?
C2E C3E 1.521(14) . ?
C2E C7E 1.522(13) . ?
C2E H2E 1.0000 . ?
C3E C4E 1.460(16) . ?
C3E C8E 1.580(17) . ?
C3E H3E 1.0000 . ?
C4E C5E 1.270(17) . ?
C4E H4E 0.9500 . ?
C5E C6E 1.524(17) . ?
C5E H5E 0.9500 . ?
C6E C8E 1.442(17) . ?
C6E C7E 1.482(16) . ?
C6E H6E 1.0000 . ?
C7E H7E1 0.9900 . ?
C7E H7E2 0.9900 . ?
C8E H8E1 0.9900 . ?
C8E H8E2 0.9900 . ?
C1F C2F 1.527(15) . ?
C2F C3F 1.460(14) . ?
C2F C7F 1.547(14) . ?
C2F H2F 1.0000 . ?
C3F C4F 1.486(15) . ?
C3F C8F 1.563(16) . ?
C3F H3F 1.0000 . ?
C4F C5F 1.318(16) . ?
C4F H4F 0.9500 . ?
C5F C6F 1.476(17) . ?
C5F H5F 0.9500 . ?
C6F C7F 1.452(16) . ?
C6F C8F 1.481(16) . ?
C6F H6F 1.0000 . ?
C7F H7F1 0.9900 . ?
C7F H7F2 0.9900 . ?
C8F H8F1 0.9900 . ?
C8F H8F2 0.9900 . ?
C1G C2G 1.560(16) . ?
C2G C3G 1.494(14) . ?
C2G C7G 1.529(15) . ?
C2G H2G 1.0000 . ?
C3G C8G 1.472(16) . ?
C3G C4G 1.502(15) . ?
C3G H3G 1.0000 . ?
C4G C5G 1.328(17) . ?
C4G H4G 0.9500 . ?
C5G C6G 1.507(16) . ?
C5G H5G 0.9500 . ?
C6G C7G 1.489(16) . ?
C6G C8G 1.492(17) . ?
C6G H6G 1.0000 . ?
C7G H7G1 0.9900 . ?
C7G H7G2 0.9900 . ?
C8G H8G1 0.9900 . ?
C8G H8G2 0.9900 . ?
C1H C2H 1.484(15) . ?
C2H C3H 1.493(14) . ?
C2H C7H 1.515(15) . ?
C2H H2H 1.0000 . ?
C3H C8H 1.453(17) . ?
C3H C4H 1.485(15) . ?
C3H H3H 1.0000 . ?
C4H C5H 1.313(15) . ?
C4H H4H 0.9500 . ?
C5H C6H 1.469(15) . ?
C5H H5H 0.9500 . ?
C6H C8H 1.509(18) . ?
C6H C7H 1.519(17) . ?
C6H H6H 1.0000 . ?
C7H H7H1 0.9900 . ?
C7H H7H2 0.9900 . ?
C8H H8H1 0.9900 . ?
C8H H8H2 0.9900 . ?
C1I C2I 1.514(17) . ?
C1I H1I1 0.9900 . ?
C1I H1I2 0.9900 . ?
C2I C3I 1.417(18) . ?
C2I H2I1 0.9900 . ?
C2I H2I2 0.9900 . ?
C3I C4I 1.483(18) . ?
C3I H3I1 0.9900 . ?
C3I H3I2 0.9900 . ?
C4I H4I1 0.9800 . ?
C4I H4I2 0.9800 . ?
C4I H4I3 0.9800 . ?
C1J C2J 1.531(16) . ?
C2J C7J 1.505(15) . ?
C2J C3J 1.527(15) . ?
C2J H2J 1.0000 . ?
C3J C8J 1.480(18) . ?
C3J C4J 1.521(16) . ?
C3J H3J 1.0000 . ?
C4J C5J 1.306(17) . ?
C4J H4J 0.9500 . ?
C5J C6J 1.473(17) . ?
C5J H5J 0.9500 . ?
C6J C7J 1.483(18) . ?
C6J C8J 1.484(18) . ?
C6J H6J 1.0000 . ?
C7J H7J1 0.9900 . ?
C7J H7J2 0.9900 . ?
C8J H8J1 0.9900 . ?
C8J H8J2 0.9900 . ?
C1K C2K 1.517(17) . ?
C2K C7K 1.479(15) . ?
C2K C3K 1.520(14) . ?
C2K H2K 1.0000 . ?
C3K C8K 1.493(15) . ?
C3K C4K 1.494(16) . ?
C3K H3K 1.0000 . ?
C4K C5K 1.283(17) . ?
C4K H4K 0.9500 . ?
C5K C6K 1.512(17) . ?
C5K H5K 0.9500 . ?
C6K C8K 1.423(16) . ?
C6K C7K 1.459(16) . ?
C6K H6K 1.0000 . ?
C7K H7K1 0.9900 . ?
C7K H7K2 0.9900 . ?
C8K H8K1 0.9900 . ?
C8K H8K2 0.9900 . ?
C1L C2L 1.534(19) . ?
C2L C7L 1.493(16) . ?
C2L C3L 1.564(16) . ?
C2L H2L 1.0000 . ?
C3L C4L 1.458(17) . ?
C3L C8L 1.501(18) . ?
C3L H3L 1.0000 . ?
C4L C5L 1.319(17) . ?
C4L H4L 0.9500 . ?
C5L C6L 1.457(17) . ?
C5L H5L 0.9500 . ?
C6L C7L 1.467(17) . ?
C6L C8L 1.470(19) . ?
C6L H6L 1.0000 . ?
C7L H7L1 0.9900 . ?
C7L H7L2 0.9900 . ?
C8L H8L1 0.9900 . ?
C8L H8L2 0.9900 . ?
C1M C2M 1.507(19) . ?
C2M C3M 1.459(18) . ?
C2M C7M 1.485(17) . ?
C2M H2M 1.0000 . ?
C3M C4M 1.477(18) . ?
C3M C8M 1.534(18) . ?
C3M H3M 1.0000 . ?
C4M C5M 1.275(17) . ?
C4M H4M 0.9500 . ?
C5M C6M 1.526(17) . ?
C5M H5M 0.9500 . ?
C6M C8M 1.484(17) . ?
C6M C7M 1.512(18) . ?
C6M H6M 1.0000 . ?
C7M H7M1 0.9900 . ?
C7M H7M2 0.9900 . ?
C8M H8M1 0.9900 . ?
C8M H8M2 0.9900 . ?
C1N C2N 1.56(2) . ?
C2N C3N 1.470(16) . ?
C2N C7N 1.494(15) . ?
C2N H2N 1.0000 . ?
C3N C4N 1.483(17) . ?
C3N C8N 1.523(17) . ?
C3N H3N 1.0000 . ?
C4N C5N 1.271(17) . ?
C4N H4N 0.9500 . ?
C5N C6N 1.482(18) . ?
C5N H5N 0.9500 . ?
C6N C7N 1.481(16) . ?
C6N C8N 1.520(17) . ?
C6N H6N 1.0000 . ?
C7N H7N1 0.9900 . ?
C7N H7N2 0.9900 . ?
C8N H8N1 0.9900 . ?
C8N H8N2 0.9900 . ?
C1O C2O 1.61(2) . ?
C2O C7O 1.507(16) . ?
C2O C3O 1.530(17) . ?
C2O H2O 1.0000 . ?
C3O C8O 1.487(17) . ?
C3O C4O 1.541(17) . ?
C3O H3O 1.0000 . ?
C4O C5O 1.274(17) . ?
C4O H4O 0.9500 . ?
C5O C6O 1.480(16) . ?
C5O H5O 0.9500 . ?
C6O C8O 1.474(17) . ?
C6O C7O 1.514(17) . ?
C6O H6O 1.0000 . ?
C7O H7O1 0.9900 . ?
C7O H7O2 0.9900 . ?
C8O H8O1 0.9900 . ?
C8O H8O2 0.9900 . ?
C1P C2P 1.528(17) . ?
C2P C3P 1.497(15) . ?
C2P C7P 1.528(14) . ?
C2P H2P 1.0000 . ?
C3P C4P 1.531(16) . ?
C3P C8P 1.540(15) . ?
C3P H3P 1.0000 . ?
C4P C5P 1.287(16) . ?
C4P H4P 0.9500 . ?
C5P C6P 1.484(16) . ?
C5P H5P 0.9500 . ?
C6P C8P 1.491(17) . ?
C6P C7P 1.511(16) . ?
C6P H6P 1.0000 . ?
C7P H7P1 0.9900 . ?
C7P H7P2 0.9900 . ?
C8P H8P1 0.9900 . ?
C8P H8P2 0.9900 . ?
